data_7037824
loop_
_publ_author_name
'Casula, Arianna'
'Bazzicalupi, Carla'
'Bettoschi, Alexandre'
'Cadoni, Enzo'
'Coles, Simon J.'
'Horton, Peter N.'
'Isaia, Francesco'
'Lippolis, Vito'
'Mapp, Lucy K.'
'Marini, Giada M.'
'Montis, Riccardo'
'Scorciapino, Mariano Andrea'
'Caltagirone, Claudia'

_publ_section_title
;
 Fluorescent asymmetric bis-ureas for pyrophosphate recognition in pure
 water.
;
_journal_issue 7
_journal_name_full 'Dalton transactions (Cambridge, England : 2003)'
_journal_page_first 3078
_journal_page_last 3085
_journal_paper_doi 10.1039/c5dt04497a
_journal_volume 45
_journal_year 2016
_chemical_formula_moiety '2(C26 H21 N5 O2), 4(C16 H36 N), 4(H2 O4 P), 0.5(H2 O)'
_chemical_formula_sum 'C116 H195 N14 O20.5 P4'
_chemical_formula_weight 2237.73
_space_group_crystal_system orthorhombic
_space_group_IT_number 29
_space_group_name_Hall 'P 2c -2ac'
_space_group_name_H-M_alt 'P c a 21'
_symmetry_space_group_name_Hall 'P 2c -2ac'
_symmetry_space_group_name_H-M 'P c a 21'
_atom_sites_solution_hydrogens mixed
_audit_creation_date 2015-11-09
_audit_creation_method
;
Olex2 1.2
(compiled 2015.09.30 svn.r3233 for OlexSys, GUI svn.r5103)
;
_audit_update_record
;
2015-11-09 deposited with the CCDC.
2015-12-02 downloaded from the CCDC.
;
_cell_angle_alpha 90
_cell_angle_beta 90
_cell_angle_gamma 90
_cell_formula_units_Z 4
_cell_length_a 16.1474(7)
_cell_length_b 28.4487(12)
_cell_length_c 26.5040(9)
_cell_measurement_reflns_used 40997
_cell_measurement_temperature 100(2)
_cell_measurement_theta_max 27.5
_cell_measurement_theta_min 2.1
_cell_volume 12175.2(8)
_computing_cell_refinement 'CrystalClear-SM Expert 2.1 b29 (Rigaku, 2013)'
_computing_data_collection 'CrystalClear-SM Expert 3.1 b27 (Rigaku, 2013)'
_computing_data_reduction 'CrystalClear-SM Expert 2.1 b29 (Rigaku, 2013)'
_computing_molecular_graphics 'Olex2 (Dolomanov et al., 2009)'
_computing_publication_material 'Olex2 (Dolomanov et al., 2009)'
_computing_structure_refinement 'ShelXL (Sheldrick, 2015)'
_computing_structure_solution 'ShelXS (Sheldrick, 2008)'
_diffrn_ambient_temperature 100(2)
_diffrn_detector 'CCD area detector'
_diffrn_detector_area_resol_mean 28.5714
_diffrn_detector_type 'Rigaku HG Saturn724+ (2x2 bin mode)'
_diffrn_measured_fraction_theta_full 0.998
_diffrn_measured_fraction_theta_max 0.998
_diffrn_measurement_details
;
 scan: Number of images: 180 Slice: -106.0000 - 74.0000 
 Image width: 1.0000 Exp time: 10.0000 Rotation axis: Omega 
 Omega: 0.0000 Kappa: 8.0000 Phi: 147.0000 XTD: 44.8780 2theta: -15.8125

 scan: Number of images: 104 Slice: -81.0000 - 23.0000
 Image width: 1.0000 Exp time: 10.0000 Rotation axis: Omega
 Omega: 0.0000 Kappa: -72.0000 Phi: 16.0000 XTD: 44.8780 2theta: -15.8125

 scan: Number of images: 75 Slice: -69.0000 - 6.0000
 Image width: 1.0000 Exp time: 10.0000 Rotation axis: Omega
 Omega: 0.0000 Kappa: -56.0000 Phi: 147.0000 XTD: 44.8780 2theta: -15.8125

 scan: Number of images: 10 Slice: 26.0000 - 36.0000
 Image width: 1.0000 Exp time: 10.0000 Rotation axis: Omega
 Omega: 0.0000 Kappa: 24.0000 Phi: -50.0000 XTD: 44.8780 2theta: -15.8125
;
_diffrn_measurement_device 'four-circle \k diffractometer'
_diffrn_measurement_device_type 'Rigaku AFC12 (Right)'
_diffrn_measurement_method 'profile data from \w-scans'
_diffrn_measurement_specimen_support 'MiTeGen MicroMesh'
_diffrn_orient_matrix_type d*Trek
_diffrn_orient_matrix_UB_11 0.012440
_diffrn_orient_matrix_UB_12 0.049073
_diffrn_orient_matrix_UB_13 0.035671
_diffrn_orient_matrix_UB_21 0.033827
_diffrn_orient_matrix_UB_22 -0.014551
_diffrn_orient_matrix_UB_23 0.008220
_diffrn_orient_matrix_UB_31 0.013877
_diffrn_orient_matrix_UB_32 0.016614
_diffrn_orient_matrix_UB_33 -0.027695
_diffrn_radiation_collimation 0.3
_diffrn_radiation_monochromator 'Confocal mirrors, HF Varimax'
_diffrn_radiation_probe x-ray
_diffrn_radiation_type MoK\a
_diffrn_radiation_wavelength 0.71075
_diffrn_reflns_av_R_equivalents 0.0402
_diffrn_reflns_av_unetI/netI 0.0316
_diffrn_reflns_laue_measured_fraction_full 0.998
_diffrn_reflns_laue_measured_fraction_max 0.998
_diffrn_reflns_limit_h_max 20
_diffrn_reflns_limit_h_min -20
_diffrn_reflns_limit_k_max 36
_diffrn_reflns_limit_k_min -35
_diffrn_reflns_limit_l_max 34
_diffrn_reflns_limit_l_min -31
_diffrn_reflns_number 106562
_diffrn_reflns_point_group_measured_fraction_full 0.994
_diffrn_reflns_point_group_measured_fraction_max 0.987
_diffrn_reflns_theta_full 25.242
_diffrn_reflns_theta_max 27.503
_diffrn_reflns_theta_min 2.113
_diffrn_source 'Rotating Anode'
_diffrn_source_current 55.0
_diffrn_source_power 2.475
_diffrn_source_target Mo
_diffrn_source_type 'Rotating Anode'
_diffrn_source_voltage 45.0
_exptl_absorpt_coefficient_mu 0.133
_exptl_absorpt_correction_T_max 1.000
_exptl_absorpt_correction_T_min 0.688
_exptl_absorpt_correction_type multi-scan
_exptl_absorpt_process_details
;
CrystalClear-SM Expert 3.1 b27 (Rigaku, 2013)
;
_exptl_crystal_colour Colourless
_exptl_crystal_density_diffrn 1.221
_exptl_crystal_description Prism
_exptl_crystal_F_000 4852
_exptl_crystal_size_max 0.24
_exptl_crystal_size_mid 0.22
_exptl_crystal_size_min 0.22
_refine_diff_density_max 0.733
_refine_diff_density_min -0.324
_refine_diff_density_rms 0.041
_refine_ls_abs_structure_details
;
 Flack x determined using 9739 quotients [(I+)-(I-)]/[(I+)+(I-)]
 (Parsons, Flack and Wagner, Acta Cryst. B69 (2013) 249-259).
;
_refine_ls_abs_structure_Flack 0.03(2)
_refine_ls_extinction_method none
_refine_ls_goodness_of_fit_ref 1.039
_refine_ls_hydrogen_treatment constr
_refine_ls_matrix_type full
_refine_ls_number_parameters 1712
_refine_ls_number_reflns 27595
_refine_ls_number_restraints 1341
_refine_ls_restrained_S_all 1.032
_refine_ls_R_factor_all 0.0602
_refine_ls_R_factor_gt 0.0511
_refine_ls_shift/su_max 0.001
_refine_ls_shift/su_mean 0.000
_refine_ls_structure_factor_coef Fsqd
_refine_ls_weighting_details 'w=1/[\s^2^(Fo^2^)+(0.0679P)^2^+3.8744P] where P=(Fo^2^+2Fc^2^)/3'
_refine_ls_weighting_scheme calc
_refine_ls_wR_factor_gt 0.1288
_refine_ls_wR_factor_ref 0.1355
_reflns_Friedel_coverage 0.934
_reflns_friedel_fraction_full 0.990
_reflns_friedel_fraction_max 0.975
_reflns_number_gt 23980
_reflns_number_total 27595
_reflns_threshold_expression 'I > 2\s(I)'
_cod_data_source_file c5dt04497a2.cif
_cod_data_source_block L2_H2PO4
_cod_depositor_comments 'Adding full bibliography for 7037824--7037825.cif.'
_cod_original_formula_sum 'C116 H195 N14 O20.50 P4'
_cod_database_code 7037824
_shelx_space_group_comment
;
The symmetry employed for this shelxl refinement is uniquely defined
by the following loop, which should always be used as a source of
symmetry information in preference to the above space-group names.
They are only intended as comments.
;
_shelx_estimated_absorpt_t_max 0.971
_shelx_estimated_absorpt_t_min 0.969
_olex2_refinement_description
;
1. Fixed Uiso
 At 1.2 times of:
  All C(H) groups, All C(H,H) groups, All C(H,H,H,H) groups, All N(H) groups,
  All N(H,H) groups
 At 1.5 times of:
  All C(H,H,H) groups, All O(H) groups, All O(H,H) groups
2. Restrained distances
 C47A-N32
 1.4 with sigma of 0.02
 C3-C4
 1.4 with sigma of 0.01
 N61-C73 \\sim N61-C73A
 with sigma of 0.02
 C74-C73 \\sim C74A-C73A
 with sigma of 0.02
 C74-C75 \\sim C74A-C75A
 with sigma of 0.02
 C76-C75 \\sim C76A-C75A
 with sigma of 0.02
 N101-C101 \\sim N101-C201
 with sigma of 0.02
3. Rigid body (RIGU) restrains
 All non-hydrogen atoms
 with sigma for 1-2 distances of 0.004 and sigma for 1-3 distances of 0.004
4. Same fragment restrains
{C101, C102, C103, C104} sigma for 1-2: 0.02, 1-3: 0.04
as
{C201, C202, C203, C204}
5. Others
 Sof(H93C)=Sof(H93D)=Sof(C94A)=Sof(H94C)=Sof(H94D)=Sof(C95A)=Sof(H95C)=
 Sof(H95D)=Sof(C96A)=Sof(H96D)=Sof(H96E)=Sof(H96F)=1-FVAR(1)
 Sof(H93A)=Sof(H93B)=Sof(C94)=Sof(H94A)=Sof(H94B)=Sof(C95)=Sof(H95A)=Sof(H95B)=
 Sof(C96)=Sof(H96A)=Sof(H96B)=Sof(H96C)=FVAR(1)
 Sof(C73A)=Sof(H73C)=Sof(H73D)=Sof(C74A)=Sof(H74C)=Sof(H74D)=Sof(C75A)=
 Sof(H75C)=Sof(H75D)=1-FVAR(2)
 Sof(C73)=Sof(H73A)=Sof(H73B)=Sof(C74)=Sof(H74A)=Sof(H74B)=Sof(C75)=Sof(H75A)=
 Sof(H75B)=FVAR(2)
 Sof(C76A)=Sof(H76D)=Sof(H76E)=Sof(H76F)=1-FVAR(3)
 Sof(C76)=Sof(H76A)=Sof(H76B)=Sof(H76C)=FVAR(3)
 Sof(H11N)=Sof(H11O)=Sof(C116)=Sof(H11S)=Sof(H11T)=Sof(H11U)=1-FVAR(4)
 Sof(H11L)=Sof(H11M)=Sof(C117)=Sof(H11P)=Sof(H11Q)=Sof(H11R)=FVAR(4)
 Sof(H32A)=Sof(H35A)=Sof(N31A)=Sof(H31A)=Sof(C31A)=Sof(C32A)=Sof(H32C)=
 Sof(C33A)=Sof(H33B)=Sof(C34A)=Sof(C35A)=Sof(H35C)=Sof(C36A)=Sof(H36A)=
 Sof(C37A)=Sof(H37A)=Sof(C38A)=Sof(C47A)=Sof(C48A)=Sof(H48A)=Sof(C49A)=
 Sof(H49A)=Sof(C50A)=Sof(H50A)=Sof(C51A)=Sof(C52A)=Sof(H52A)=Sof(C53A)=
 Sof(H53A)=Sof(C54A)=Sof(H54A)=Sof(C55A)=Sof(H55A)=Sof(C56A)=1-FVAR(5)
 Sof(H32)=Sof(H35)=Sof(N31)=Sof(H31)=Sof(C31)=Sof(C32)=Sof(H32B)=Sof(C33)=
 Sof(H33A)=Sof(C34)=Sof(C35)=Sof(H35B)=Sof(C36)=Sof(H36)=Sof(C37)=Sof(H37)=
 Sof(C38)=Sof(C47)=Sof(C48)=Sof(H48)=Sof(C49)=Sof(H49)=Sof(C50)=Sof(H50)=
 Sof(C51)=Sof(C52)=Sof(H52)=Sof(C53)=Sof(H53)=Sof(C54)=Sof(H54)=Sof(C55)=
 Sof(H55)=Sof(C56)=FVAR(5)
 Sof(C201)=Sof(H20A)=Sof(H20B)=Sof(C202)=Sof(H20C)=Sof(H20D)=Sof(C203)=
 Sof(H20E)=Sof(H20F)=Sof(C204)=Sof(H20G)=Sof(H20H)=Sof(H20I)=1-FVAR(6)
 Sof(C101)=Sof(H10A)=Sof(H10B)=Sof(C102)=Sof(H10C)=Sof(H10D)=Sof(C103)=
 Sof(H10E)=Sof(H10F)=Sof(C104)=Sof(H10G)=Sof(H10H)=Sof(H10I)=FVAR(6)
 Fixed Sof: O201(0.5) H20J(0.5) H20K(0.5)
6.a Free rotating group:
 O201(H20J,H20K)
6.b Secondary CH2 refined with riding coordinates:
 C81(H81A,H81B), C82(H82A,H82B), C83(H83A,H83B), C85(H85A,H85B), C86(H86A,
 H86B), C87(H87A,H87B), C89(H89A,H89B), C90(H90A,H90B), C91(H91A,H91B),
 C93(H93A,H93B), C93(H93C,H93D), C94(H94A,H94B), C94A(H94C,H94D), C95(H95A,
 H95B), C95A(H95C,H95D), C61(H61A,H61B), C62(H62A,H62B), C63(H63A,H63B),
 C65(H65A,H65B), C66(H66A,H66B), C67(H67A,H67B), C69(H69A,H69B), C70(H70A,H70B),
  C71(H71A,H71B), C73(H73A,H73B), C73A(H73C,H73D), C74(H74A,H74B), C74A(H74C,
 H74D), C75(H75A,H75B), C75A(H75C,H75D), C101(H10A,H10B), C102(H10C,H10D),
 C103(H10E,H10F), C105(H10J,H10K), C106(H10L,H10M), C107(H10N,H10O), C109(H10S,
 H10T), C110(H11A,H11B), C111(H11C,H11D), C113(H11H,H11I), C114(H11J,H11K),
 C115(H11N,H11O), C115(H11L,H11M), C201(H20A,H20B), C202(H20C,H20D), C203(H20E,
 H20F), C121(H12A,H12B), C122(H12C,H12D), C123(H12E,H12F), C125(H12J,H12K),
 C126(H12L,H12M), C127(H12N,H12O), C129(H12S,H12T), C130(H13A,H13B), C131(H13C,
 H13D), C133(H13H,H13I), C134(H13J,H13K), C135(H13L,H13M)
6.c Aromatic/amide H refined with riding coordinates:
 N32(H32), N32(H32A), N33(H33), N34(H34), N35(H35), N35(H35A), C41(H41),
 C42(H42), C43(H43), C45(H45), N31(H31), C32(H32B), C33(H33A), C35(H35B),
 C36(H36), C37(H37), C48(H48), C49(H49), C50(H50), C52(H52), C53(H53), C54(H54),
  C55(H55), N31A(H31A), C32A(H32C), C33A(H33B), C35A(H35C), C36A(H36A),
 C37A(H37A), C48A(H48A), C49A(H49A), C50A(H50A), C52A(H52A), C53A(H53A),
 C54A(H54A), C55A(H55A), N1(H1), N2(H2), N3(H3), N4(H4), N5(H5), C2(H2A),
 C3(H3A), C5(H5A), C6(H6), C7(H7), C11(H11), C12(H12), C13(H13), C15(H15),
 C18(H18), C19(H19), C20(H20), C22(H22), C23(H23), C24(H24), C25(H25)
6.d Idealised Me refined as rotating group:
 C84(H84A,H84B,H84C), C88(H88A,H88B,H88C), C92(H92A,H92B,H92C), C96(H96A,H96B,
 H96C), C96A(H96D,H96E,H96F), C64(H64A,H64B,H64C), C68(H68A,H68B,H68C),
 C72(H72A,H72B,H72C), C76(H76A,H76B,H76C), C76A(H76D,H76E,H76F), C104(H10G,H10H,
 H10I), C108(H10P,H10Q,H10R), C112(H11E,H11F,H11G), C117(H11P,H11Q,H11R),
 C116(H11S,H11T,H11U), C204(H20G,H20H,H20I), C124(H12G,H12H,H12I), C128(H12P,
 H12Q,H12R), C132(H13E,H13F,H13G), C136(H13N,H13O,H13P)
6.e Idealised tetrahedral OH refined as rotating group:
 O47(H47), O48(H48B), O43(H43A), O44(H44), O53(H53B), O54(H54B), O57(H57),
 O58(H58)
;
_shelx_shelxl_version_number 2014/7
_olex2_date_sample_data_collection 30/10/14
_olex2_submission_special_instructions 'No special instructions were received'

loop_
_space_group_symop_operation_xyz
'x, y, z'
'-x, -y, z+1/2'
'-x+1/2, y, z+1/2'
'x+1/2, -y, z'

loop_
_atom_site_label
_atom_site_type_symbol
_atom_site_fract_x
_atom_site_fract_y
_atom_site_fract_z
_atom_site_U_iso_or_equiv
_atom_site_adp_type
_atom_site_occupancy
_atom_site_site_symmetry_order
_atom_site_calc_flag
_atom_site_refinement_flags_posn
_atom_site_refinement_flags_adp
_atom_site_refinement_flags_occupancy
_atom_site_disorder_assembly
_atom_site_disorder_group
O31 O 0.5254(2) -0.02776(9) 0.31300(10) 0.0545(8) Uani 1 1 d . U . . .
O32 O 0.52753(18) 0.18186(9) 0.51563(9) 0.0433(6) Uani 1 1 d . U . . .
N32 N 0.52990(19) 0.00822(9) 0.23598(10) 0.0355(6) Uani 1 1 d D U . . .
H32 H 0.5284 0.0364 0.2223 0.043 Uiso 0.545(9) 1 calc R . P A 1
H32A H 0.5347 0.0348 0.2192 0.043 Uiso 0.455(9) 1 calc R . P A 2
N33 N 0.53198(19) 0.05258(9) 0.30763(11) 0.0357(6) Uani 1 1 d . U . . .
H33 H 0.5333 0.0761 0.2861 0.043 Uiso 1 1 calc R . . . .
N34 N 0.5162(2) 0.17465(9) 0.42943(11) 0.0368(6) Uani 1 1 d . U . . .
H34 H 0.5099 0.1917 0.4020 0.044 Uiso 1 1 calc R . . . .
N35 N 0.4976(2) 0.24546(10) 0.46540(12) 0.0432(8) Uani 1 1 d . U . . .
H35 H 0.4803 0.2523 0.4348 0.052 Uiso 0.545(9) 1 calc R . P A 1
H35A H 0.4831 0.2527 0.4344 0.052 Uiso 0.455(9) 1 calc R . P A 2
C39 C 0.5284(2) 0.00803(11) 0.28765(13) 0.0348(7) Uani 1 1 d . U . . .
C40 C 0.5337(2) 0.06403(11) 0.35940(12) 0.0327(7) Uani 1 1 d . U . . .
C41 C 0.5382(3) 0.03111(13) 0.39876(14) 0.0450(9) Uani 1 1 d . U . . .
H41 H 0.5422 -0.0015 0.3916 0.054 Uiso 1 1 calc R . . . .
C42 C 0.5367(3) 0.04681(13) 0.44807(14) 0.0459(9) Uani 1 1 d . U . . .
H42 H 0.5400 0.0243 0.4744 0.055 Uiso 1 1 calc R . . . .
C43 C 0.5306(2) 0.09348(12) 0.46077(13) 0.0373(7) Uani 1 1 d . U . . .
H43 H 0.5291 0.1031 0.4951 0.045 Uiso 1 1 calc R . . . .
C44 C 0.5267(2) 0.12652(11) 0.42177(13) 0.0320(7) Uani 1 1 d . U . . .
C45 C 0.5300(2) 0.11173(11) 0.37168(12) 0.0319(7) Uani 1 1 d . U . . .
H45 H 0.5298 0.1345 0.3454 0.038 Uiso 1 1 calc R . . . .
C46 C 0.5144(2) 0.19889(12) 0.47441(13) 0.0350(7) Uani 1 1 d . U . . .
N31 N 0.5875(9) 0.0194(4) 0.1293(4) 0.038(2) Uani 0.545(9) 1 d . U P A 1
H31 H 0.5926 0.0471 0.1438 0.045 Uiso 0.545(9) 1 calc R . P A 1
C31 C 0.5605(8) -0.0212(3) 0.1517(4) 0.027(2) Uani 0.545(9) 1 d . U P A 1
C32 C 0.603(2) 0.0098(9) 0.0851(10) 0.050(4) Uani 0.545(9) 1 d . U P A 1
H32B H 0.6212 0.0330 0.0618 0.060 Uiso 0.545(9) 1 calc R . P A 1
C33 C 0.5929(10) -0.0375(5) 0.0709(4) 0.044(3) Uani 0.545(9) 1 d . U P A 1
H33A H 0.6029 -0.0521 0.0392 0.053 Uiso 0.545(9) 1 calc R . P A 1
C34 C 0.5640(5) -0.0574(3) 0.1161(3) 0.0345(17) Uani 0.545(9) 1 d . U P A 1
C35 C 0.5372(4) -0.1027(4) 0.1299(4) 0.0336(16) Uani 0.545(9) 1 d . U P A 1
H35B H 0.5391 -0.1278 0.1063 0.040 Uiso 0.545(9) 1 calc R . P A 1
C36 C 0.5085(5) -0.1102(3) 0.1777(5) 0.0375(18) Uani 0.545(9) 1 d . U P A 1
H36 H 0.4898 -0.1407 0.1868 0.045 Uiso 0.545(9) 1 calc R . P A 1
C37 C 0.5057(11) -0.0733(6) 0.2144(5) 0.035(3) Uani 0.545(9) 1 d . U P A 1
H37 H 0.4852 -0.0791 0.2474 0.042 Uiso 0.545(9) 1 calc R . P A 1
C38 C 0.5334(12) -0.0290(5) 0.2010(6) 0.030(3) Uani 0.545(9) 1 d . U P A 1
C47 C 0.5050(19) 0.2854(9) 0.5002(10) 0.042(5) Uani 0.545(9) 1 d . U P A 1
C48 C 0.5033(16) 0.2740(6) 0.5535(6) 0.039(3) Uani 0.545(9) 1 d . U P A 1
H48 H 0.5011 0.2426 0.5656 0.046 Uiso 0.545(9) 1 calc R . P A 1
C49 C 0.5051(8) 0.3134(4) 0.5864(4) 0.041(2) Uani 0.545(9) 1 d . U P A 1
H49 H 0.5049 0.3081 0.6218 0.049 Uiso 0.545(9) 1 calc R . P A 1
C50 C 0.5073(7) 0.3593(5) 0.5689(4) 0.038(2) Uani 0.545(9) 1 d . U P A 1
H50 H 0.5082 0.3849 0.5919 0.046 Uiso 0.545(9) 1 calc R . P A 1
C51 C 0.5081(8) 0.3677(4) 0.5165(4) 0.035(2) Uani 0.545(9) 1 d . U P A 1
C52 C 0.5122(4) 0.4130(2) 0.4968(3) 0.0395(17) Uani 0.545(9) 1 d . U P A 1
H52 H 0.5168 0.4389 0.5192 0.047 Uiso 0.545(9) 1 calc R . P A 1
C53 C 0.5099(7) 0.4214(4) 0.4455(4) 0.041(2) Uani 0.545(9) 1 d . U P A 1
H53 H 0.5146 0.4526 0.4332 0.049 Uiso 0.545(9) 1 calc R . P A 1
C54 C 0.5003(18) 0.3829(7) 0.4109(8) 0.037(4) Uani 0.545(9) 1 d . U P A 1
H54 H 0.4958 0.3883 0.3756 0.044 Uiso 0.545(9) 1 calc R . P A 1
C55 C 0.498(2) 0.3407(10) 0.4294(11) 0.040(4) Uani 0.545(9) 1 d . U P A 1
H55 H 0.4932 0.3154 0.4061 0.047 Uiso 0.545(9) 1 calc R . P A 1
C56 C 0.5026(15) 0.3290(7) 0.4822(5) 0.034(3) Uani 0.545(9) 1 d . U P A 1
N31A N 0.496(2) 0.3369(8) 0.4220(10) 0.032(4) Uani 0.455(9) 1 d . U P A 2
H31A H 0.4911 0.3162 0.3976 0.038 Uiso 0.455(9) 1 calc R . P A 2
C31A C 0.5006(17) 0.3283(7) 0.4710(7) 0.032(4) Uani 0.455(9) 1 d . U P A 2
C32A C 0.499(2) 0.3882(8) 0.4170(9) 0.035(4) Uani 0.455(9) 1 d . U P A 2
H32C H 0.4968 0.4046 0.3857 0.042 Uiso 0.455(9) 1 calc R . P A 2
C33A C 0.5048(8) 0.4090(4) 0.4619(5) 0.041(3) Uani 0.455(9) 1 d . U P A 2
H33B H 0.5079 0.4417 0.4685 0.049 Uiso 0.455(9) 1 calc R . P A 2
C34A C 0.5057(9) 0.3714(4) 0.4986(5) 0.035(3) Uani 0.455(9) 1 d . U P A 2
C35A C 0.5085(9) 0.3698(5) 0.5510(6) 0.043(3) Uani 0.455(9) 1 d . U P A 2
H35C H 0.5091 0.3983 0.5698 0.052 Uiso 0.455(9) 1 calc R . P A 2
C36A C 0.5103(10) 0.3286(6) 0.5750(5) 0.044(3) Uani 0.455(9) 1 d . U P A 2
H36A H 0.5120 0.3282 0.6109 0.053 Uiso 0.455(9) 1 calc R . P A 2
C37A C 0.5096(19) 0.2848(7) 0.5481(9) 0.039(4) Uani 0.455(9) 1 d . U P A 2
H37A H 0.5157 0.2568 0.5672 0.047 Uiso 0.455(9) 1 calc R . P A 2
C38A C 0.5008(18) 0.2805(10) 0.4978(12) 0.031(3) Uani 0.455(9) 1 d . U P A 2
C47A C 0.5234(15) -0.0363(6) 0.2094(6) 0.029(3) Uani 0.455(9) 1 d D U P A 2
C48A C 0.4929(13) -0.0776(6) 0.2275(6) 0.035(3) Uani 0.455(9) 1 d . U P A 2
H48A H 0.4722 -0.0787 0.2610 0.042 Uiso 0.455(9) 1 calc R . P A 2
C49A C 0.4914(7) -0.1186(4) 0.1981(5) 0.040(2) Uani 0.455(9) 1 d . U P A 2
H49A H 0.4696 -0.1467 0.2121 0.047 Uiso 0.455(9) 1 calc R . P A 2
C50A C 0.5208(7) -0.1188(4) 0.1494(5) 0.039(2) Uani 0.455(9) 1 d . U P A 2
H50A H 0.5207 -0.1470 0.1303 0.047 Uiso 0.455(9) 1 calc R . P A 2
C51A C 0.5512(6) -0.0768(5) 0.1279(4) 0.034(2) Uani 0.455(9) 1 d . U P A 2
C52A C 0.5769(6) -0.0760(3) 0.0776(3) 0.043(2) Uani 0.455(9) 1 d . U P A 2
H52A H 0.5767 -0.1041 0.0584 0.052 Uiso 0.455(9) 1 calc R . P A 2
C53A C 0.6021(15) -0.0353(7) 0.0561(6) 0.052(4) Uani 0.455(9) 1 d . U P A 2
H53A H 0.6147 -0.0362 0.0211 0.063 Uiso 0.455(9) 1 calc R . P A 2
C54A C 0.611(2) 0.0060(12) 0.0793(10) 0.049(5) Uani 0.455(9) 1 d . U P A 2
H54A H 0.6312 0.0332 0.0628 0.058 Uiso 0.455(9) 1 calc R . P A 2
C55A C 0.5847(13) 0.0056(5) 0.1362(6) 0.040(3) Uani 0.455(9) 1 d . U P A 2
H55A H 0.5894 0.0336 0.1555 0.047 Uiso 0.455(9) 1 calc R . P A 2
C56A C 0.5546(10) -0.0354(4) 0.1589(5) 0.030(2) Uani 0.455(9) 1 d . U P A 2
N81 N 0.73326(18) 0.65578(9) 0.50699(10) 0.0342(6) Uani 1 1 d . U . . .
C81 C 0.6690(2) 0.64250(12) 0.54597(12) 0.0371(7) Uani 1 1 d . U . . .
H81A H 0.6327 0.6181 0.5312 0.044 Uiso 1 1 calc R . . . .
H81B H 0.6342 0.6704 0.5527 0.044 Uiso 1 1 calc R . . . .
C82 C 0.7016(3) 0.62438(13) 0.59614(13) 0.0418(8) Uani 1 1 d . U . . .
H82A H 0.7226 0.6509 0.6166 0.050 Uiso 1 1 calc R . . . .
H82B H 0.7479 0.6022 0.5903 0.050 Uiso 1 1 calc R . . . .
C83 C 0.6316(3) 0.59945(13) 0.62432(13) 0.0446(9) Uani 1 1 d . U . . .
H83A H 0.5828 0.6205 0.6259 0.054 Uiso 1 1 calc R . . . .
H83B H 0.6154 0.5709 0.6054 0.054 Uiso 1 1 calc R . . . .
C84 C 0.6566(3) 0.58554(15) 0.67791(15) 0.0579(11) Uani 1 1 d . U . . .
H84A H 0.6714 0.6138 0.6971 0.087 Uiso 1 1 calc GR . . . .
H84B H 0.7043 0.5643 0.6766 0.087 Uiso 1 1 calc GR . . . .
H84C H 0.6101 0.5696 0.6945 0.087 Uiso 1 1 calc GR . . . .
C85 C 0.7909(2) 0.69407(11) 0.52702(12) 0.0362(7) Uani 1 1 d . U . . .
H85A H 0.8183 0.6823 0.5580 0.043 Uiso 1 1 calc R . . . .
H85B H 0.8347 0.6999 0.5016 0.043 Uiso 1 1 calc R . . . .
C86 C 0.7484(3) 0.74051(11) 0.53911(14) 0.0395(8) Uani 1 1 d . U . . .
H86A H 0.7067 0.7355 0.5660 0.047 Uiso 1 1 calc R . . . .
H86B H 0.7193 0.7522 0.5087 0.047 Uiso 1 1 calc R . . . .
C87 C 0.8117(2) 0.77713(12) 0.55653(13) 0.0386(7) Uani 1 1 d . U . . .
H87A H 0.8407 0.7654 0.5869 0.046 Uiso 1 1 calc R . . . .
H87B H 0.8534 0.7819 0.5297 0.046 Uiso 1 1 calc R . . . .
C88 C 0.7701(3) 0.82375(12) 0.56863(14) 0.0447(8) Uani 1 1 d . U . . .
H88A H 0.7266 0.8187 0.5938 0.067 Uiso 1 1 calc GR . . . .
H88B H 0.7457 0.8368 0.5378 0.067 Uiso 1 1 calc GR . . . .
H88C H 0.8113 0.8457 0.5820 0.067 Uiso 1 1 calc GR . . . .
C89 C 0.6862(2) 0.67350(12) 0.46092(12) 0.0352(7) Uani 1 1 d . U . . .
H89A H 0.6487 0.6482 0.4494 0.042 Uiso 1 1 calc R . . . .
H89B H 0.6512 0.7003 0.4715 0.042 Uiso 1 1 calc R . . . .
C90 C 0.7384(2) 0.68918(12) 0.41627(13) 0.0395(8) Uani 1 1 d . U . . .
H90A H 0.7789 0.7132 0.4273 0.047 Uiso 1 1 calc R . . . .
H90B H 0.7693 0.6620 0.4024 0.047 Uiso 1 1 calc R . . . .
C91 C 0.6823(3) 0.70956(14) 0.37600(13) 0.0450(8) Uani 1 1 d . U . . .
H91A H 0.6533 0.7373 0.3900 0.054 Uiso 1 1 calc R . . . .
H91B H 0.6399 0.6859 0.3669 0.054 Uiso 1 1 calc R . . . .
C92 C 0.7287(3) 0.72410(17) 0.32870(15) 0.0580(11) Uani 1 1 d . U . . .
H92A H 0.7733 0.7459 0.3377 0.087 Uiso 1 1 calc GR . . . .
H92B H 0.6904 0.7396 0.3053 0.087 Uiso 1 1 calc GR . . . .
H92C H 0.7523 0.6962 0.3125 0.087 Uiso 1 1 calc GR . . . .
C93 C 0.7873(2) 0.61411(12) 0.49284(13) 0.0377(7) Uani 1 1 d . U . . .
H93A H 0.8183 0.6035 0.5230 0.045 Uiso 0.691(9) 1 calc R . P B 1
H93B H 0.8281 0.6240 0.4670 0.045 Uiso 0.691(9) 1 calc R . P B 1
H93C H 0.8328 0.6272 0.4721 0.045 Uiso 0.309(9) 1 calc R . P B 2
H93D H 0.8131 0.6034 0.5247 0.045 Uiso 0.309(9) 1 calc R . P B 2
C94 C 0.7348(7) 0.5723(4) 0.4718(6) 0.041(2) Uani 0.691(9) 1 d . U P B 1
H94A H 0.6903 0.5640 0.4958 0.050 Uiso 0.691(9) 1 calc R . P B 1
H94B H 0.7091 0.5811 0.4392 0.050 Uiso 0.691(9) 1 calc R . P B 1
C94A C 0.7599(14) 0.5704(8) 0.4663(10) 0.034(5) Uani 0.309(9) 1 d . U P B 2
H94C H 0.8095 0.5555 0.4513 0.041 Uiso 0.309(9) 1 calc R . P B 2
H94D H 0.7233 0.5798 0.4381 0.041 Uiso 0.309(9) 1 calc R . P B 2
C95 C 0.7931(3) 0.53107(16) 0.4646(2) 0.0384(13) Uani 0.691(9) 1 d . U P B 1
H95A H 0.8165 0.5219 0.4977 0.046 Uiso 0.691(9) 1 calc R . P B 1
H95B H 0.8396 0.5408 0.4426 0.046 Uiso 0.691(9) 1 calc R . P B 1
C96 C 0.7494(4) 0.48866(19) 0.4411(2) 0.0485(16) Uani 0.691(9) 1 d . U P B 1
H96A H 0.7001 0.4809 0.4610 0.073 Uiso 0.691(9) 1 calc GR . P B 1
H96B H 0.7872 0.4617 0.4409 0.073 Uiso 0.691(9) 1 calc GR . P B 1
H96C H 0.7331 0.4962 0.4065 0.073 Uiso 0.691(9) 1 calc GR . P B 1
C95A C 0.7154(8) 0.5339(4) 0.4969(4) 0.040(3) Uani 0.309(9) 1 d . U P B 2
H95C H 0.6622 0.5470 0.5091 0.047 Uiso 0.309(9) 1 calc R . P B 2
H95D H 0.7493 0.5256 0.5267 0.047 Uiso 0.309(9) 1 calc R . P B 2
C96A C 0.6984(11) 0.4896(4) 0.4661(6) 0.049(4) Uani 0.309(9) 1 d . U P B 2
H96D H 0.6625 0.4684 0.4854 0.074 Uiso 0.309(9) 1 calc GR . P B 2
H96E H 0.7508 0.4737 0.4586 0.074 Uiso 0.309(9) 1 calc GR . P B 2
H96F H 0.6709 0.4982 0.4344 0.074 Uiso 0.309(9) 1 calc GR . P B 2
N61 N 0.2761(2) 0.84002(13) 0.49119(12) 0.0488(8) Uani 1 1 d D U . . .
C61 C 0.2270(3) 0.82249(15) 0.44656(14) 0.0484(9) Uani 1 1 d . U . . .
H61A H 0.1919 0.8486 0.4342 0.058 Uiso 1 1 calc R . . . .
H61B H 0.1894 0.7973 0.4585 0.058 Uiso 1 1 calc R . . . .
C62 C 0.2764(3) 0.80345(14) 0.40208(14) 0.0467(9) Uani 1 1 d . U . . .
H62A H 0.3141 0.7783 0.4138 0.056 Uiso 1 1 calc R . . . .
H62B H 0.3105 0.8289 0.3874 0.056 Uiso 1 1 calc R . . . .
C63 C 0.2179(3) 0.78383(15) 0.36189(16) 0.0517(10) Uani 1 1 d . U . . .
H63A H 0.1833 0.7587 0.3769 0.062 Uiso 1 1 calc R . . . .
H63B H 0.1805 0.8091 0.3501 0.062 Uiso 1 1 calc R . . . .
C64 C 0.2656(3) 0.76404(18) 0.31722(18) 0.0620(12) Uani 1 1 d . U . . .
H64A H 0.3021 0.7388 0.3288 0.093 Uiso 1 1 calc GR . . . .
H64B H 0.2988 0.7890 0.3018 0.093 Uiso 1 1 calc GR . . . .
H64C H 0.2265 0.7516 0.2923 0.093 Uiso 1 1 calc GR . . . .
C65 C 0.3343(2) 0.87963(17) 0.47579(15) 0.0534(10) Uani 1 1 d . U . . .
H65A H 0.3696 0.8876 0.5051 0.064 Uiso 1 1 calc R . . . .
H65B H 0.3712 0.8678 0.4488 0.064 Uiso 1 1 calc R . . . .
C66 C 0.2930(3) 0.92416(17) 0.45730(15) 0.0563(10) Uani 1 1 d . U . . .
H66A H 0.2589 0.9375 0.4848 0.068 Uiso 1 1 calc R . . . .
H66B H 0.2557 0.9164 0.4289 0.068 Uiso 1 1 calc R . . . .
C67 C 0.3554(3) 0.96080(19) 0.44003(16) 0.0643(12) Uani 1 1 d . U . . .
H67A H 0.3954 0.9668 0.4676 0.077 Uiso 1 1 calc R . . . .
H67B H 0.3866 0.9484 0.4108 0.077 Uiso 1 1 calc R . . . .
C68 C 0.3140(4) 1.0064(2) 0.4254(2) 0.0778(15) Uani 1 1 d . U . . .
H68A H 0.2863 1.0199 0.4549 0.117 Uiso 1 1 calc GR . . . .
H68B H 0.2731 1.0004 0.3989 0.117 Uiso 1 1 calc GR . . . .
H68C H 0.3558 1.0285 0.4129 0.117 Uiso 1 1 calc GR . . . .
C69 C 0.2140(3) 0.85734(15) 0.52986(15) 0.0483(9) Uani 1 1 d . U . . .
H69A H 0.1783 0.8306 0.5397 0.058 Uiso 1 1 calc R . . . .
H69B H 0.1780 0.8811 0.5135 0.058 Uiso 1 1 calc R . . . .
C70 C 0.2499(3) 0.87888(17) 0.57750(14) 0.0528(10) Uani 1 1 d . U . . .
H70A H 0.2817 0.9075 0.5689 0.063 Uiso 1 1 calc R . . . .
H70B H 0.2881 0.8563 0.5938 0.063 Uiso 1 1 calc R . . . .
C71 C 0.1803(3) 0.89133(16) 0.61365(16) 0.0538(10) Uani 1 1 d . U . . .
H71A H 0.1502 0.8623 0.6232 0.065 Uiso 1 1 calc R . . . .
H71B H 0.1406 0.9125 0.5964 0.065 Uiso 1 1 calc R . . . .
C72 C 0.2128(3) 0.91539(18) 0.66128(16) 0.0590(11) Uani 1 1 d . U . . .
H72A H 0.2390 0.9453 0.6522 0.088 Uiso 1 1 calc GR . . . .
H72B H 0.2535 0.8950 0.6778 0.088 Uiso 1 1 calc GR . . . .
H72C H 0.1666 0.9214 0.6844 0.088 Uiso 1 1 calc GR . . . .
C73 C 0.3362(5) 0.8046(3) 0.5129(4) 0.0403(18) Uani 0.644(11) 1 d D U P C 1
H73A H 0.3839 0.8016 0.4896 0.048 Uiso 0.644(11) 1 calc R . P C 1
H73B H 0.3574 0.8168 0.5454 0.048 Uiso 0.644(11) 1 calc R . P C 1
C73A C 0.3122(9) 0.7919(6) 0.5141(6) 0.048(4) Uani 0.356(11) 1 d D U P C 2
H73C H 0.3457 0.7773 0.4870 0.057 Uiso 0.356(11) 1 calc R . P C 2
H73D H 0.3514 0.8010 0.5411 0.057 Uiso 0.356(11) 1 calc R . P C 2
C74 C 0.2998(5) 0.7564(2) 0.5215(3) 0.0459(17) Uani 0.644(11) 1 d D U P C 1
H74A H 0.3466 0.7345 0.5271 0.055 Uiso 0.644(11) 1 calc R . P C 1
H74B H 0.2727 0.7466 0.4897 0.055 Uiso 0.644(11) 1 calc R . P C 1
C74A C 0.2578(10) 0.7527(5) 0.5359(6) 0.056(3) Uani 0.356(11) 1 d D U P C 2
H74C H 0.2366 0.7631 0.5692 0.068 Uiso 0.356(11) 1 calc R . P C 2
H74D H 0.2094 0.7483 0.5135 0.068 Uiso 0.356(11) 1 calc R . P C 2
C75 C 0.2381(5) 0.7484(2) 0.5639(3) 0.0530(19) Uani 0.644(11) 1 d D U P C 1
H75A H 0.2585 0.7637 0.5951 0.064 Uiso 0.644(11) 1 calc R . P C 1
H75B H 0.1844 0.7630 0.5548 0.064 Uiso 0.644(11) 1 calc R . P C 1
C76 C 0.2256(7) 0.6966(5) 0.5732(4) 0.060(3) Uani 0.60(3) 1 d D U P C 1
H76A H 0.1892 0.6923 0.6024 0.090 Uiso 0.60(3) 1 calc GR . P C 1
H76B H 0.2793 0.6818 0.5799 0.090 Uiso 0.60(3) 1 calc GR . P C 1
H76C H 0.2004 0.6821 0.5434 0.090 Uiso 0.60(3) 1 calc GR . P C 1
C75A C 0.3007(8) 0.7061(4) 0.5425(5) 0.056(3) Uani 0.356(11) 1 d D U P C 2
H75C H 0.3190 0.6945 0.5091 0.068 Uiso 0.356(11) 1 calc R . P C 2
H75D H 0.3506 0.7105 0.5637 0.068 Uiso 0.356(11) 1 calc R . P C 2
C76A C 0.2458(10) 0.6700(10) 0.5665(5) 0.070(5) Uani 0.40(3) 1 d D U P C 2
H76D H 0.2385 0.6775 0.6023 0.105 Uiso 0.40(3) 1 calc GR . P C 2
H76E H 0.2711 0.6389 0.5632 0.105 Uiso 0.40(3) 1 calc GR . P C 2
H76F H 0.1917 0.6701 0.5497 0.105 Uiso 0.40(3) 1 calc GR . P C 2
N101 N 0.66861(19) 0.41755(10) 0.75916(11) 0.0384(6) Uani 1 1 d D U . . .
C101 C 0.6158(18) 0.3739(8) 0.7495(10) 0.039(5) Uani 0.38(5) 1 d D U P D 1
H10A H 0.5932 0.3640 0.7825 0.046 Uiso 0.38(5) 1 calc R . P D 1
H10B H 0.5681 0.3840 0.7287 0.046 Uiso 0.38(5) 1 calc R . P D 1
C102 C 0.651(2) 0.3308(9) 0.7250(12) 0.050(5) Uani 0.38(5) 1 d D U P D 1
H10C H 0.6999 0.3200 0.7438 0.060 Uiso 0.38(5) 1 calc R . P D 1
H10D H 0.6679 0.3383 0.6901 0.060 Uiso 0.38(5) 1 calc R . P D 1
C103 C 0.585(2) 0.2913(10) 0.7240(8) 0.054(6) Uani 0.38(5) 1 d D U P D 1
H10E H 0.5329 0.3028 0.7083 0.065 Uiso 0.38(5) 1 calc R . P D 1
H10F H 0.5721 0.2808 0.7588 0.065 Uiso 0.38(5) 1 calc R . P D 1
C104 C 0.622(4) 0.2484(9) 0.6917(9) 0.096(9) Uani 0.38(5) 1 d D U P D 1
H10G H 0.6353 0.2593 0.6575 0.145 Uiso 0.38(5) 1 calc GR . P D 1
H10H H 0.5817 0.2229 0.6899 0.145 Uiso 0.38(5) 1 calc GR . P D 1
H10I H 0.6730 0.2370 0.7079 0.145 Uiso 0.38(5) 1 calc GR . P D 1
C105 C 0.7382(2) 0.40041(12) 0.79346(13) 0.0390(7) Uani 1 1 d . U . . .
H10J H 0.7680 0.3747 0.7760 0.047 Uiso 1 1 calc R . . . .
H10K H 0.7779 0.4265 0.7983 0.047 Uiso 1 1 calc R . . . .
C106 C 0.7115(2) 0.38284(13) 0.84491(14) 0.0433(8) Uani 1 1 d . U . . .
H10L H 0.6735 0.3558 0.8410 0.052 Uiso 1 1 calc R . . . .
H10M H 0.6818 0.4081 0.8632 0.052 Uiso 1 1 calc R . . . .
C107 C 0.7884(3) 0.36785(15) 0.87488(15) 0.0497(9) Uani 1 1 d . U . . .
H10N H 0.8201 0.3445 0.8550 0.060 Uiso 1 1 calc R . . . .
H10O H 0.8245 0.3955 0.8803 0.060 Uiso 1 1 calc R . . . .
C108 C 0.7656(3) 0.34663(17) 0.92582(18) 0.0604(11) Uani 1 1 d . U . . .
H10P H 0.7392 0.3707 0.9469 0.091 Uiso 1 1 calc GR . . . .
H10Q H 0.8158 0.3352 0.9426 0.091 Uiso 1 1 calc GR . . . .
H10R H 0.7271 0.3204 0.9207 0.091 Uiso 1 1 calc GR . . . .
C109 C 0.6250(2) 0.45959(12) 0.78220(13) 0.0368(7) Uani 1 1 d . U . . .
H10S H 0.5796 0.4691 0.7593 0.044 Uiso 1 1 calc R . . . .
H10T H 0.5994 0.4495 0.8144 0.044 Uiso 1 1 calc R . . . .
C110 C 0.6783(2) 0.50230(12) 0.79258(13) 0.0343(7) Uani 1 1 d . U . . .
H11A H 0.7047 0.5128 0.7608 0.041 Uiso 1 1 calc R . . . .
H11B H 0.7228 0.4938 0.8166 0.041 Uiso 1 1 calc R . . . .
C111 C 0.6269(2) 0.54253(13) 0.81466(14) 0.0391(7) Uani 1 1 d . U . . .
H11C H 0.5815 0.5504 0.7910 0.047 Uiso 1 1 calc R . . . .
H11D H 0.6016 0.5321 0.8468 0.047 Uiso 1 1 calc R . . . .
C112 C 0.6784(3) 0.58618(13) 0.82427(15) 0.0445(8) Uani 1 1 d . U . . .
H11E H 0.7214 0.5791 0.8492 0.067 Uiso 1 1 calc GR . . . .
H11F H 0.6427 0.6113 0.8371 0.067 Uiso 1 1 calc GR . . . .
H11G H 0.7045 0.5963 0.7927 0.067 Uiso 1 1 calc GR . . . .
C113 C 0.7088(3) 0.43072(13) 0.70898(14) 0.0478(9) Uani 1 1 d . U . . .
H11H H 0.7503 0.4556 0.7154 0.057 Uiso 1 1 calc R . . . .
H11I H 0.7389 0.4029 0.6961 0.057 Uiso 1 1 calc R . . . .
C114 C 0.6503(3) 0.44787(17) 0.66792(15) 0.0645(13) Uani 1 1 d . U . . .
H11J H 0.6113 0.4224 0.6588 0.077 Uiso 1 1 calc R . . . .
H11K H 0.6176 0.4748 0.6807 0.077 Uiso 1 1 calc R . . . .
C115 C 0.6986(5) 0.46287(16) 0.62147(16) 0.0773(17) Uani 1 1 d . U . . .
H11N H 0.6653 0.4853 0.6014 0.093 Uiso 0.517(10) 1 calc R . P E 2
H11O H 0.7504 0.4788 0.6318 0.093 Uiso 0.517(10) 1 calc R . P E 2
H11L H 0.7239 0.4935 0.6302 0.093 Uiso 0.483(10) 1 calc R . P E 1
H11M H 0.7449 0.4403 0.6185 0.093 Uiso 0.483(10) 1 calc R . P E 1
C117 C 0.6690(7) 0.4680(3) 0.5749(3) 0.063(3) Uani 0.483(10) 1 d . U P E 1
H11P H 0.6655 0.4371 0.5586 0.095 Uiso 0.483(10) 1 calc GR . P E 1
H11Q H 0.7059 0.4884 0.5555 0.095 Uiso 0.483(10) 1 calc GR . P E 1
H11R H 0.6137 0.4821 0.5765 0.095 Uiso 0.483(10) 1 calc GR . P E 1
C116 C 0.7177(5) 0.4227(3) 0.5916(3) 0.048(2) Uani 0.517(10) 1 d . U P E 2
H11S H 0.6674 0.4040 0.5865 0.071 Uiso 0.517(10) 1 calc GR . P E 2
H11T H 0.7594 0.4036 0.6090 0.071 Uiso 0.517(10) 1 calc GR . P E 2
H11U H 0.7394 0.4329 0.5589 0.071 Uiso 0.517(10) 1 calc GR . P E 2
C201 C 0.5977(10) 0.3824(5) 0.7526(7) 0.040(3) Uani 0.62(5) 1 d D U P D 2
H20A H 0.5739 0.3750 0.7861 0.048 Uiso 0.62(5) 1 calc R . P D 2
H20B H 0.5536 0.3970 0.7319 0.048 Uiso 0.62(5) 1 calc R . P D 2
C202 C 0.6262(13) 0.3374(5) 0.7276(8) 0.051(3) Uani 0.62(5) 1 d D U P D 2
H20C H 0.6745 0.3245 0.7459 0.061 Uiso 0.62(5) 1 calc R . P D 2
H20D H 0.6433 0.3439 0.6924 0.061 Uiso 0.62(5) 1 calc R . P D 2
C203 C 0.5546(14) 0.3008(5) 0.7279(7) 0.064(4) Uani 0.62(5) 1 d D U P D 2
H20E H 0.5060 0.3139 0.7098 0.076 Uiso 0.62(5) 1 calc R . P D 2
H20F H 0.5379 0.2941 0.7631 0.076 Uiso 0.62(5) 1 calc R . P D 2
C204 C 0.5834(14) 0.2543(4) 0.7015(8) 0.067(4) Uani 0.62(5) 1 d D U P D 2
H20G H 0.6004 0.2612 0.6668 0.100 Uiso 0.62(5) 1 calc GR . P D 2
H20H H 0.5375 0.2317 0.7011 0.100 Uiso 0.62(5) 1 calc GR . P D 2
H20I H 0.6302 0.2409 0.7201 0.100 Uiso 0.62(5) 1 calc GR . P D 2
O1 O 0.4156(2) 0.47106(9) 0.58866(10) 0.0547(8) Uani 1 1 d . U . . .
O2 O 0.45989(19) 0.68289(10) 0.39164(9) 0.0478(6) Uani 1 1 d . U . . .
N1 N 0.41514(18) 0.51711(11) 0.77638(11) 0.0382(6) Uani 1 1 d . U . . .
H1 H 0.4218 0.5448 0.7620 0.046 Uiso 1 1 calc R . . . .
N2 N 0.41555(19) 0.50659(10) 0.66664(10) 0.0365(6) Uani 1 1 d . U . . .
H2 H 0.4193 0.5341 0.6818 0.044 Uiso 1 1 calc R . . . .
N3 N 0.4327(2) 0.55088(10) 0.59569(11) 0.0455(8) Uani 1 1 d . U . . .
H3 H 0.4329 0.5740 0.6177 0.055 Uiso 1 1 calc R . . . .
N4 N 0.4718(2) 0.67438(11) 0.47803(11) 0.0428(7) Uani 1 1 d . U . . .
H4 H 0.4766 0.6909 0.5059 0.051 Uiso 1 1 calc R . . . .
N5 N 0.4955(2) 0.74530(11) 0.44296(11) 0.0409(7) Uani 1 1 d . U . . .
H5 H 0.5029 0.7528 0.4749 0.049 Uiso 1 1 calc R . . . .
C1 C 0.40499(19) 0.47519(13) 0.75055(13) 0.0356(7) Uani 1 1 d . U . . .
C2 C 0.4134(2) 0.50951(13) 0.82713(13) 0.0358(7) Uani 1 1 d . U . . .
H2A H 0.4184 0.5335 0.8519 0.043 Uiso 1 1 calc R . . . .
C3 C 0.4034(2) 0.46327(16) 0.83750(17) 0.0547(11) Uani 1 1 d D U . . .
H3A H 0.4010 0.4489 0.8698 0.066 Uiso 1 1 calc R . . . .
C4 C 0.3969(2) 0.43884(16) 0.78606(16) 0.0504(9) Uani 1 1 d D U . . .
C5 C 0.3833(3) 0.39354(19) 0.7676(2) 0.0705(13) Uani 1 1 d . U . . .
H5A H 0.3761 0.3682 0.7905 0.085 Uiso 1 1 calc R . . . .
C6 C 0.3803(4) 0.38525(17) 0.7160(2) 0.0745(15) Uani 1 1 d . U . . .
H6 H 0.3702 0.3543 0.7042 0.089 Uiso 1 1 calc R . . . .
C7 C 0.3919(3) 0.42217(13) 0.68073(17) 0.0496(9) Uani 1 1 d . U . . .
H7 H 0.3911 0.4157 0.6456 0.060 Uiso 1 1 calc R . . . .
C8 C 0.40443(19) 0.46744(12) 0.69752(13) 0.0356(7) Uani 1 1 d . U . . .
C9 C 0.4212(2) 0.50651(12) 0.61470(13) 0.0402(8) Uani 1 1 d . U . . .
C10 C 0.4443(3) 0.56344(13) 0.54467(13) 0.0448(9) Uani 1 1 d . U . . .
C11 C 0.4521(4) 0.53135(16) 0.50565(16) 0.0752(17) Uani 1 1 d . U . . .
H11 H 0.4495 0.4986 0.5123 0.090 Uiso 1 1 calc R . . . .
C12 C 0.4635(5) 0.54758(17) 0.45701(17) 0.086(2) Uani 1 1 d . U . . .
H12 H 0.4673 0.5252 0.4305 0.103 Uiso 1 1 calc R . . . .
C13 C 0.4696(3) 0.59414(15) 0.44511(15) 0.0558(11) Uani 1 1 d . U . . .
H13 H 0.4783 0.6042 0.4113 0.067 Uiso 1 1 calc R . . . .
C14 C 0.4626(3) 0.62609(13) 0.48422(13) 0.0419(8) Uani 1 1 d . U . . .
C15 C 0.4493(2) 0.61041(12) 0.53365(13) 0.0400(8) Uani 1 1 d . U . . .
H15 H 0.4436 0.6328 0.5600 0.048 Uiso 1 1 calc R . . . .
C16 C 0.4743(2) 0.69945(14) 0.43375(13) 0.0401(8) Uani 1 1 d . U . . .
C17 C 0.5069(2) 0.78172(14) 0.40817(14) 0.0424(8) Uani 1 1 d . U . . .
C18 C 0.4914(3) 0.77734(17) 0.35693(15) 0.0521(10) Uani 1 1 d . U . . .
H18 H 0.4714 0.7483 0.3440 0.063 Uiso 1 1 calc R . . . .
C19 C 0.5047(3) 0.81513(19) 0.32393(17) 0.0634(12) Uani 1 1 d . U . . .
H19 H 0.4934 0.8110 0.2890 0.076 Uiso 1 1 calc R . . . .
C20 C 0.5327(3) 0.85646(19) 0.33981(18) 0.0659(13) Uani 1 1 d . U . . .
H20 H 0.5414 0.8813 0.3164 0.079 Uiso 1 1 calc R . . . .
C21 C 0.5496(3) 0.86351(16) 0.39197(19) 0.0604(11) Uani 1 1 d . U . . .
C22 C 0.5795(4) 0.90613(17) 0.40836(19) 0.0723(14) Uani 1 1 d . U . . .
H22 H 0.5911 0.9306 0.3850 0.087 Uiso 1 1 calc R . . . .
C23 C 0.5918(4) 0.91240(18) 0.4563(2) 0.0774(16) Uani 1 1 d . U . . .
H23 H 0.6096 0.9425 0.4672 0.093 Uiso 1 1 calc R . . . .
C24 C 0.5805(3) 0.87814(14) 0.49215(16) 0.0536(10) Uani 1 1 d . U . . .
H24 H 0.5909 0.8851 0.5266 0.064 Uiso 1 1 calc R . . . .
C25 C 0.5547(3) 0.83459(14) 0.47905(15) 0.0458(9) Uani 1 1 d . U . . .
H25 H 0.5486 0.8106 0.5037 0.055 Uiso 1 1 calc R . . . .
C26 C 0.5366(3) 0.82553(14) 0.42698(15) 0.0449(8) Uani 1 1 d . U . . .
N121 N 0.72260(17) 0.91103(9) 0.74917(10) 0.0306(5) Uani 1 1 d . U . . .
C121 C 0.6755(2) 0.89110(12) 0.79445(12) 0.0342(7) Uani 1 1 d . U . . .
H12A H 0.6371 0.9155 0.8070 0.041 Uiso 1 1 calc R . . . .
H12B H 0.6415 0.8643 0.7827 0.041 Uiso 1 1 calc R . . . .
C122 C 0.7286(2) 0.87469(13) 0.83804(13) 0.0386(7) Uani 1 1 d . U . . .
H12C H 0.7605 0.9015 0.8517 0.046 Uiso 1 1 calc R . . . .
H12D H 0.7684 0.8507 0.8261 0.046 Uiso 1 1 calc R . . . .
C123 C 0.6745(3) 0.85393(14) 0.87925(14) 0.0431(8) Uani 1 1 d . U . . .
H12E H 0.6403 0.8285 0.8647 0.052 Uiso 1 1 calc R . . . .
H12F H 0.6366 0.8786 0.8919 0.052 Uiso 1 1 calc R . . . .
C124 C 0.7243(3) 0.83426(16) 0.92338(16) 0.0564(11) Uani 1 1 d . U . . .
H12G H 0.6864 0.8211 0.9486 0.085 Uiso 1 1 calc GR . . . .
H12H H 0.7570 0.8595 0.9387 0.085 Uiso 1 1 calc GR . . . .
H12I H 0.7614 0.8095 0.9112 0.085 Uiso 1 1 calc GR . . . .
C125 C 0.7874(2) 0.87611(11) 0.73103(12) 0.0334(7) Uani 1 1 d . U . . .
H12J H 0.8301 0.8727 0.7576 0.040 Uiso 1 1 calc R . . . .
H12K H 0.8148 0.8892 0.7007 0.040 Uiso 1 1 calc R . . . .
C126 C 0.7536(2) 0.82749(11) 0.71814(13) 0.0379(7) Uani 1 1 d . U . . .
H12L H 0.7122 0.8303 0.6908 0.045 Uiso 1 1 calc R . . . .
H12M H 0.7255 0.8141 0.7481 0.045 Uiso 1 1 calc R . . . .
C127 C 0.8230(3) 0.79446(12) 0.70141(14) 0.0431(8) Uani 1 1 d . U . . .
H12N H 0.8516 0.8081 0.6718 0.052 Uiso 1 1 calc R . . . .
H12O H 0.8640 0.7913 0.7290 0.052 Uiso 1 1 calc R . . . .
C128 C 0.7894(3) 0.74612(12) 0.68775(15) 0.0526(10) Uani 1 1 d . U . . .
H12P H 0.7616 0.7324 0.7171 0.079 Uiso 1 1 calc GR . . . .
H12Q H 0.8352 0.7257 0.6774 0.079 Uiso 1 1 calc GR . . . .
H12R H 0.7497 0.7491 0.6599 0.079 Uiso 1 1 calc GR . . . .
C129 C 0.6588(2) 0.91990(10) 0.70765(12) 0.0320(6) Uani 1 1 d . U . . .
H12S H 0.6290 0.8902 0.7008 0.038 Uiso 1 1 calc R . . . .
H12T H 0.6177 0.9429 0.7202 0.038 Uiso 1 1 calc R . . . .
C130 C 0.6944(2) 0.93813(12) 0.65834(12) 0.0354(7) Uani 1 1 d . U . . .
H13A H 0.7337 0.9641 0.6654 0.042 Uiso 1 1 calc R . . . .
H13B H 0.7252 0.9126 0.6412 0.042 Uiso 1 1 calc R . . . .
C131 C 0.6257(3) 0.95573(15) 0.62409(14) 0.0465(9) Uani 1 1 d . U . . .
H13C H 0.5863 0.9297 0.6175 0.056 Uiso 1 1 calc R . . . .
H13D H 0.5950 0.9811 0.6415 0.056 Uiso 1 1 calc R . . . .
C132 C 0.6581(3) 0.97410(17) 0.57429(15) 0.0564(11) Uani 1 1 d . U . . .
H13E H 0.6117 0.9853 0.5537 0.085 Uiso 1 1 calc GR . . . .
H13F H 0.6871 0.9488 0.5564 0.085 Uiso 1 1 calc GR . . . .
H13G H 0.6966 1.0001 0.5805 0.085 Uiso 1 1 calc GR . . . .
C133 C 0.7667(2) 0.95616(11) 0.76323(12) 0.0318(6) Uani 1 1 d . U . . .
H13H H 0.8028 0.9654 0.7347 0.038 Uiso 1 1 calc R . . . .
H13I H 0.8030 0.9497 0.7925 0.038 Uiso 1 1 calc R . . . .
C134 C 0.7115(2) 0.99781(11) 0.77634(13) 0.0342(7) Uani 1 1 d . U . . .
H13J H 0.6745 0.9893 0.8047 0.041 Uiso 1 1 calc R . . . .
H13K H 0.6766 1.0060 0.7469 0.041 Uiso 1 1 calc R . . . .
C135 C 0.7645(2) 1.04015(12) 0.79114(13) 0.0383(7) Uani 1 1 d . U . . .
H13L H 0.7997 1.0315 0.8203 0.046 Uiso 1 1 calc R . . . .
H13M H 0.8016 1.0482 0.7627 0.046 Uiso 1 1 calc R . . . .
C136 C 0.7133(3) 1.08313(13) 0.80486(15) 0.0465(9) Uani 1 1 d . U . . .
H13N H 0.6767 1.0755 0.8332 0.070 Uiso 1 1 calc GR . . . .
H13O H 0.6800 1.0927 0.7757 0.070 Uiso 1 1 calc GR . . . .
H13P H 0.7503 1.1089 0.8145 0.070 Uiso 1 1 calc GR . . . .
P45 P 0.52306(7) 0.74964(3) 0.60245(3) 0.0391(2) Uani 1 1 d . U . . .
O45 O 0.5306(2) 0.73949(11) 0.54752(10) 0.0519(7) Uani 1 1 d . U . . .
O46 O 0.4371(2) 0.74727(9) 0.62559(11) 0.0500(7) Uani 1 1 d . U . . .
O47 O 0.58119(18) 0.71431(9) 0.63139(10) 0.0478(6) Uani 1 1 d . U . . .
H47 H 0.5608 0.7083 0.6598 0.072 Uiso 1 1 calc GR . . . .
O48 O 0.5601(2) 0.79972(9) 0.61146(11) 0.0495(7) Uani 1 1 d . U . . .
H48B H 0.5948 0.7986 0.6351 0.074 Uiso 1 1 calc GR . . . .
P41 P 0.44131(6) 0.84946(3) 0.70721(4) 0.0403(2) Uani 1 1 d . U . . .
O41 O 0.52696(15) 0.82800(8) 0.70246(10) 0.0387(5) Uani 1 1 d . U . . .
O42 O 0.4355(2) 0.90141(9) 0.70474(18) 0.0784(11) Uani 1 1 d . U . . .
O43 O 0.40302(19) 0.83488(10) 0.75957(11) 0.0506(7) Uani 1 1 d . U . . .
H43A H 0.4049 0.8055 0.7626 0.076 Uiso 1 1 calc GR . . . .
O44 O 0.38392(19) 0.82713(11) 0.66491(12) 0.0563(7) Uani 1 1 d . U . . .
H44 H 0.4014 0.8002 0.6576 0.085 Uiso 1 1 calc GR . . . .
P51 P 0.43106(7) 0.64742(3) 0.70410(4) 0.0485(2) Uani 1 1 d . U . . .
O51 O 0.51776(19) 0.66719(9) 0.70721(11) 0.0489(6) Uani 1 1 d . U . . .
O52 O 0.4216(3) 0.59549(10) 0.71062(16) 0.0786(11) Uani 1 1 d . U . . .
O53 O 0.3959(2) 0.66066(11) 0.65041(12) 0.0643(9) Uani 1 1 d . U . . .
H53B H 0.4051 0.6892 0.6446 0.096 Uiso 1 1 calc GR . . . .
O54 O 0.3746(2) 0.67252(9) 0.74334(11) 0.0540(7) Uani 1 1 d . U . . .
H54B H 0.3977 0.6973 0.7532 0.081 Uiso 1 1 calc GR . . . .
P55 P 0.47610(7) 0.25551(3) 0.30689(4) 0.0427(2) Uani 1 1 d . U . . .
O55 O 0.4710(2) 0.24580(12) 0.36213(11) 0.0631(9) Uani 1 1 d . U . . .
O56 O 0.56158(18) 0.25185(8) 0.28258(10) 0.0432(6) Uani 1 1 d . U . . .
O57 O 0.4394(2) 0.30597(10) 0.29791(12) 0.0575(8) Uani 1 1 d . U . . .
H57 H 0.4466 0.3138 0.2677 0.086 Uiso 1 1 calc GR . . . .
O58 O 0.41594(19) 0.22036(11) 0.27905(10) 0.0510(7) Uani 1 1 d . U . . .
H58 H 0.4391 0.2101 0.2529 0.076 Uiso 1 1 calc GR . . . .
O201 O 0.4494(7) 0.8787(3) 0.5823(3) 0.092(3) Uani 0.5 1 d . U P . .
H20J H 0.4364 0.8755 0.6140 0.138 Uiso 0.5 1 d G . P . .
H20K H 0.4645 0.8516 0.5701 0.138 Uiso 0.5 1 d G . P . .

loop_
_atom_site_aniso_label
_atom_site_aniso_U_11
_atom_site_aniso_U_22
_atom_site_aniso_U_33
_atom_site_aniso_U_23
_atom_site_aniso_U_13
_atom_site_aniso_U_12
O31 0.098(2) 0.0261(12) 0.0392(14) -0.0011(10) 0.0049(15) -0.0048(13)
O32 0.0613(17) 0.0391(13) 0.0294(12) -0.0008(10) -0.0023(11) 0.0156(12)
N32 0.0460(16) 0.0282(13) 0.0321(14) -0.0037(11) -0.0042(11) 0.0059(11)
N33 0.0500(17) 0.0246(12) 0.0324(14) 0.0009(11) -0.0006(12) 0.0069(11)
N34 0.0584(19) 0.0248(13) 0.0271(14) -0.0013(10) -0.0029(12) 0.0048(12)
N35 0.075(2) 0.0273(14) 0.0271(15) -0.0034(11) -0.0063(15) 0.0073(13)
C39 0.0438(18) 0.0273(15) 0.0334(16) -0.0023(12) 0.0003(13) 0.0039(13)
C40 0.0400(17) 0.0271(14) 0.0311(16) 0.0021(12) 0.0006(13) 0.0051(12)
C41 0.072(3) 0.0261(16) 0.0367(18) 0.0024(13) 0.0007(17) 0.0086(16)
C42 0.069(3) 0.0332(17) 0.0353(19) 0.0087(14) -0.0005(17) 0.0049(17)
C43 0.050(2) 0.0339(16) 0.0276(16) 0.0012(13) -0.0020(14) 0.0022(14)
C44 0.0391(17) 0.0251(14) 0.0318(16) 0.0016(12) -0.0021(13) 0.0013(12)
C45 0.0420(18) 0.0266(14) 0.0270(15) 0.0040(11) 0.0024(12) 0.0036(12)
C46 0.0446(19) 0.0313(15) 0.0291(16) -0.0021(12) -0.0014(13) 0.0054(13)
N31 0.051(4) 0.026(5) 0.035(4) 0.008(3) 0.005(3) -0.007(4)
C31 0.035(4) 0.017(5) 0.030(4) 0.005(3) 0.000(3) -0.002(4)
C32 0.063(9) 0.044(7) 0.043(7) 0.000(5) 0.014(5) -0.017(6)
C33 0.054(6) 0.050(5) 0.028(5) -0.005(4) -0.003(4) -0.008(4)
C34 0.038(4) 0.026(4) 0.039(4) -0.003(3) -0.002(3) -0.001(3)
C35 0.034(3) 0.030(4) 0.037(4) -0.002(3) -0.004(3) 0.000(3)
C36 0.039(4) 0.032(4) 0.041(5) 0.005(4) -0.005(4) -0.004(3)
C37 0.039(6) 0.032(4) 0.033(5) 0.006(4) -0.005(4) 0.001(3)
C38 0.030(5) 0.025(4) 0.034(5) 0.002(3) -0.001(4) 0.001(3)
C47 0.067(13) 0.030(5) 0.029(5) -0.015(3) -0.003(5) 0.007(5)
C48 0.059(8) 0.036(6) 0.021(4) -0.003(4) -0.007(4) 0.006(6)
C49 0.058(6) 0.035(5) 0.029(4) -0.006(3) -0.012(4) 0.009(4)
C50 0.054(5) 0.035(5) 0.026(4) -0.009(3) -0.008(4) 0.009(4)
C51 0.044(4) 0.039(4) 0.022(5) -0.009(3) -0.001(4) 0.011(3)
C52 0.045(4) 0.035(3) 0.039(4) -0.009(3) -0.001(3) 0.002(3)
C53 0.050(5) 0.036(5) 0.037(5) -0.004(3) 0.006(4) 0.005(4)
C54 0.043(7) 0.035(6) 0.033(5) -0.010(4) 0.000(4) 0.006(5)
C55 0.053(8) 0.037(6) 0.028(6) -0.015(4) 0.002(4) 0.011(5)
C56 0.041(5) 0.041(4) 0.019(5) -0.008(3) -0.001(4) 0.009(3)
N31A 0.046(7) 0.017(4) 0.032(8) -0.004(5) 0.007(6) 0.000(4)
C31A 0.042(7) 0.020(4) 0.035(8) -0.007(4) 0.002(6) 0.001(3)
C32A 0.050(9) 0.014(5) 0.042(7) 0.005(5) 0.010(6) 0.004(4)
C33A 0.040(5) 0.034(5) 0.049(7) -0.008(4) 0.008(5) 0.006(4)
C34A 0.036(5) 0.031(4) 0.039(6) -0.011(4) 0.001(5) 0.003(3)
C35A 0.055(6) 0.034(5) 0.040(7) -0.009(5) 0.003(6) 0.002(4)
C36A 0.055(6) 0.039(7) 0.039(6) -0.011(5) 0.004(5) -0.003(6)
C37A 0.048(7) 0.029(7) 0.040(6) 0.000(4) -0.002(5) -0.002(6)
C38A 0.029(8) 0.026(5) 0.037(6) -0.004(4) -0.004(4) 0.001(4)
C47A 0.032(6) 0.032(6) 0.023(5) -0.004(4) -0.004(4) 0.004(4)
C48A 0.041(7) 0.027(5) 0.037(7) -0.001(4) -0.008(5) -0.004(4)
C49A 0.049(5) 0.034(4) 0.035(5) -0.005(4) -0.012(4) -0.006(3)
C50A 0.054(5) 0.033(5) 0.030(5) -0.005(4) -0.010(4) 0.000(4)
C51A 0.045(5) 0.028(5) 0.030(4) -0.002(4) -0.010(3) 0.003(4)
C52A 0.056(5) 0.044(5) 0.029(4) -0.004(3) -0.006(3) 0.010(3)
C53A 0.071(8) 0.055(6) 0.031(7) 0.001(5) 0.002(6) 0.002(5)
C54A 0.067(11) 0.055(7) 0.024(6) -0.002(5) 0.007(6) 0.004(6)
C55A 0.066(7) 0.028(7) 0.025(5) -0.002(5) -0.005(4) 0.003(6)
C56A 0.036(5) 0.026(6) 0.029(4) 0.007(4) -0.009(3) 0.006(4)
N81 0.0472(16) 0.0307(13) 0.0247(13) -0.0028(10) -0.0005(11) -0.0043(11)
C81 0.049(2) 0.0334(16) 0.0286(16) -0.0005(13) 0.0030(14) -0.0026(14)
C82 0.059(2) 0.0400(18) 0.0267(16) 0.0024(13) 0.0048(15) 0.0022(16)
C83 0.065(2) 0.0352(17) 0.0335(17) 0.0035(14) 0.0111(16) 0.0098(16)
C84 0.080(3) 0.054(2) 0.040(2) 0.0165(18) 0.012(2) 0.017(2)
C85 0.049(2) 0.0317(15) 0.0278(15) -0.0054(12) -0.0027(14) -0.0052(14)
C86 0.052(2) 0.0305(15) 0.0361(17) -0.0062(13) -0.0003(15) -0.0032(14)
C87 0.052(2) 0.0336(16) 0.0306(16) -0.0004(13) -0.0008(15) -0.0054(14)
C88 0.064(2) 0.0319(16) 0.0383(18) -0.0048(14) -0.0020(17) -0.0066(16)
C89 0.0453(18) 0.0338(16) 0.0267(15) -0.0016(12) -0.0029(13) -0.0042(14)
C90 0.052(2) 0.0366(17) 0.0302(16) 0.0018(13) 0.0038(15) -0.0034(15)
C91 0.057(2) 0.049(2) 0.0294(16) 0.0055(15) -0.0018(15) -0.0056(17)
C92 0.075(3) 0.063(3) 0.036(2) 0.0167(18) 0.010(2) 0.005(2)
C93 0.052(2) 0.0312(15) 0.0299(16) -0.0026(12) 0.0029(14) -0.0019(14)
C94 0.044(5) 0.036(3) 0.043(5) -0.008(3) 0.002(4) 0.001(3)
C94A 0.053(13) 0.030(6) 0.019(6) -0.001(4) 0.001(8) -0.007(7)
C95 0.043(3) 0.030(2) 0.042(3) -0.0029(19) -0.003(2) 0.004(2)
C96 0.056(4) 0.037(3) 0.052(4) -0.013(2) -0.003(3) 0.001(2)
C95A 0.049(7) 0.031(5) 0.038(6) -0.003(4) 0.006(5) -0.004(4)
C96A 0.072(10) 0.028(5) 0.048(7) -0.006(5) -0.003(7) -0.007(5)
N61 0.0440(17) 0.069(2) 0.0335(15) -0.0092(14) 0.0006(13) 0.0102(15)
C61 0.046(2) 0.060(2) 0.0392(19) -0.0080(17) -0.0018(16) 0.0020(17)
C62 0.053(2) 0.048(2) 0.0387(19) -0.0064(16) -0.0011(16) 0.0041(17)
C63 0.054(2) 0.053(2) 0.049(2) -0.0123(18) -0.0047(18) 0.0019(18)
C64 0.060(3) 0.073(3) 0.053(3) -0.027(2) -0.006(2) 0.005(2)
C65 0.039(2) 0.087(3) 0.0336(18) -0.0165(18) 0.0030(15) -0.0056(19)
C66 0.051(2) 0.083(3) 0.0350(19) -0.0062(19) 0.0006(17) -0.006(2)
C67 0.063(3) 0.096(3) 0.034(2) -0.015(2) 0.0026(18) -0.024(2)
C68 0.091(4) 0.091(4) 0.052(3) 0.002(3) -0.010(3) -0.021(3)
C69 0.043(2) 0.062(2) 0.0389(19) -0.0070(17) 0.0034(15) 0.0069(17)
C70 0.048(2) 0.077(3) 0.0336(19) -0.0065(18) 0.0041(16) 0.008(2)
C71 0.052(2) 0.061(2) 0.048(2) -0.0143(19) 0.0089(18) -0.0026(19)
C72 0.058(3) 0.078(3) 0.041(2) -0.014(2) 0.0109(19) 0.004(2)
C73 0.033(4) 0.047(4) 0.041(3) -0.007(3) 0.000(3) -0.001(3)
C73A 0.031(7) 0.075(8) 0.037(6) -0.013(6) 0.002(5) 0.005(5)
C74 0.054(4) 0.048(4) 0.036(3) -0.007(3) 0.002(3) -0.006(3)
C74A 0.047(8) 0.074(7) 0.048(8) -0.008(6) 0.006(6) 0.006(5)
C75 0.056(4) 0.056(4) 0.047(4) 0.004(3) 0.003(3) -0.008(3)
C76 0.067(6) 0.056(6) 0.057(5) 0.008(4) -0.003(4) -0.014(4)
C75A 0.053(7) 0.077(7) 0.040(6) -0.010(5) -0.011(5) -0.001(5)
C76A 0.070(8) 0.078(11) 0.061(8) -0.004(7) 0.001(6) 0.001(7)
N101 0.0465(16) 0.0377(15) 0.0310(14) -0.0010(11) 0.0031(12) -0.0127(12)
C101 0.052(9) 0.038(7) 0.026(6) 0.000(5) 0.003(6) -0.016(6)
C102 0.070(12) 0.033(7) 0.047(8) -0.013(6) 0.013(9) -0.013(7)
C103 0.096(15) 0.040(8) 0.026(6) 0.006(6) -0.001(8) -0.032(9)
C104 0.18(3) 0.047(8) 0.057(9) -0.001(6) 0.019(14) -0.031(12)
C105 0.0440(19) 0.0371(17) 0.0359(17) -0.0003(13) 0.0051(14) -0.0041(14)
C106 0.048(2) 0.0431(19) 0.0393(19) 0.0052(15) 0.0050(15) -0.0022(16)
C107 0.052(2) 0.050(2) 0.047(2) 0.0088(17) 0.0019(17) 0.0008(17)
C108 0.064(3) 0.063(3) 0.054(3) 0.017(2) 0.000(2) 0.007(2)
C109 0.0326(16) 0.0427(17) 0.0352(17) 0.0032(14) -0.0002(13) -0.0058(13)
C110 0.0294(15) 0.0377(16) 0.0356(16) 0.0008(13) -0.0014(13) 0.0003(13)
C111 0.0327(17) 0.0476(19) 0.0371(18) 0.0012(15) 0.0036(14) 0.0067(14)
C112 0.049(2) 0.0405(18) 0.044(2) -0.0021(15) 0.0038(16) 0.0060(16)
C113 0.069(2) 0.0424(18) 0.0324(17) -0.0032(15) 0.0109(17) -0.0152(17)
C114 0.091(3) 0.066(3) 0.0359(19) 0.0080(18) -0.009(2) -0.044(2)
C115 0.145(5) 0.047(2) 0.039(2) 0.0023(17) 0.016(3) -0.028(3)
C117 0.087(7) 0.062(6) 0.042(4) 0.010(4) 0.000(4) -0.032(5)
C116 0.065(5) 0.043(4) 0.034(4) -0.003(3) -0.008(3) 0.003(3)
C201 0.045(5) 0.033(4) 0.043(5) -0.003(3) 0.001(4) -0.009(4)
C202 0.070(8) 0.036(4) 0.046(6) -0.001(3) -0.007(6) -0.001(4)
C203 0.100(9) 0.033(4) 0.058(6) 0.001(4) -0.015(6) -0.012(5)
C204 0.114(10) 0.028(4) 0.058(7) 0.002(4) -0.021(7) -0.013(5)
O1 0.091(2) 0.0345(13) 0.0383(14) -0.0066(11) 0.0042(14) 0.0091(14)
O2 0.0603(17) 0.0584(17) 0.0247(12) -0.0018(11) -0.0027(11) -0.0067(13)
N1 0.0377(15) 0.0420(16) 0.0351(15) 0.0057(12) 0.0024(12) 0.0001(12)
N2 0.0453(16) 0.0350(14) 0.0293(13) -0.0021(11) 0.0008(12) 0.0049(12)
N3 0.078(2) 0.0326(14) 0.0255(14) -0.0046(11) 0.0052(14) 0.0119(14)
N4 0.064(2) 0.0404(16) 0.0240(14) -0.0054(12) 0.0038(13) 0.0099(14)
N5 0.0566(19) 0.0434(16) 0.0226(14) -0.0014(11) 0.0010(13) 0.0069(14)
C1 0.0214(14) 0.0488(18) 0.0367(16) 0.0064(14) 0.0007(12) 0.0018(13)
C2 0.0320(17) 0.0445(18) 0.0309(16) -0.0011(14) -0.0006(13) 0.0002(14)
C3 0.0346(19) 0.067(3) 0.063(3) 0.026(2) 0.0114(18) 0.0080(18)
C4 0.0355(18) 0.065(2) 0.051(2) 0.0202(18) 0.0040(16) -0.0051(17)
C5 0.073(3) 0.067(3) 0.072(3) 0.032(2) 0.010(2) -0.006(2)
C6 0.079(3) 0.051(2) 0.094(4) 0.010(2) 0.010(3) -0.026(2)
C7 0.050(2) 0.0425(19) 0.056(2) -0.0010(17) 0.0051(18) -0.0136(16)
C8 0.0268(15) 0.0412(16) 0.0388(17) 0.0018(13) 0.0002(13) -0.0007(12)
C9 0.053(2) 0.0371(17) 0.0303(16) -0.0035(13) 0.0021(15) 0.0126(15)
C10 0.073(3) 0.0356(17) 0.0262(16) -0.0053(13) 0.0042(16) 0.0116(16)
C11 0.155(6) 0.035(2) 0.035(2) -0.0115(16) 0.014(3) 0.013(3)
C12 0.183(7) 0.045(2) 0.029(2) -0.0128(17) 0.017(3) 0.010(3)
C13 0.096(3) 0.045(2) 0.0268(18) -0.0069(15) 0.0097(19) 0.012(2)
C14 0.056(2) 0.0406(18) 0.0287(17) -0.0048(14) 0.0023(15) 0.0129(16)
C15 0.058(2) 0.0356(17) 0.0262(16) -0.0078(13) 0.0028(14) 0.0127(15)
C16 0.045(2) 0.0472(19) 0.0280(16) 0.0010(14) 0.0033(14) 0.0068(15)
C17 0.047(2) 0.046(2) 0.0338(18) 0.0050(14) 0.0032(15) 0.0114(16)
C18 0.061(2) 0.066(3) 0.0294(18) 0.0086(17) 0.0009(17) 0.010(2)
C19 0.073(3) 0.076(3) 0.041(2) 0.018(2) 0.004(2) 0.015(2)
C20 0.078(3) 0.068(3) 0.053(3) 0.022(2) 0.004(2) 0.025(2)
C21 0.068(3) 0.045(2) 0.068(3) 0.0085(19) 0.003(2) 0.0204(19)
C22 0.108(4) 0.052(2) 0.057(3) 0.005(2) 0.008(3) 0.026(3)
C23 0.121(5) 0.052(3) 0.059(3) 0.012(2) 0.015(3) 0.036(3)
C24 0.078(3) 0.042(2) 0.041(2) -0.0025(16) -0.0021(19) 0.0142(19)
C25 0.058(2) 0.0398(18) 0.0394(19) 0.0024(15) -0.0005(17) 0.0132(16)
C26 0.049(2) 0.0436(19) 0.0418(19) 0.0007(15) 0.0007(16) 0.0160(16)
N121 0.0367(14) 0.0298(12) 0.0253(12) 0.0016(10) 0.0017(10) -0.0004(10)
C121 0.0406(17) 0.0331(16) 0.0287(15) 0.0030(12) 0.0048(13) 0.0006(13)
C122 0.0447(19) 0.0415(18) 0.0296(16) 0.0045(13) 0.0029(14) 0.0019(15)
C123 0.052(2) 0.0455(19) 0.0314(17) 0.0047(14) 0.0044(15) -0.0023(16)
C124 0.067(3) 0.065(3) 0.037(2) 0.0181(19) 0.0019(19) -0.004(2)
C125 0.0386(17) 0.0346(16) 0.0269(15) 0.0026(12) 0.0014(13) 0.0046(13)
C126 0.0465(19) 0.0341(16) 0.0331(17) -0.0009(13) 0.0030(14) 0.0049(14)
C127 0.059(2) 0.0360(16) 0.0343(17) -0.0015(14) -0.0019(16) 0.0107(15)
C128 0.086(3) 0.0344(18) 0.0370(19) 0.0023(15) 0.0017(19) 0.0071(18)
C129 0.0366(16) 0.0293(14) 0.0301(14) -0.0023(13) -0.0028(13) 0.0004(12)
C130 0.0430(18) 0.0367(17) 0.0264(15) -0.0018(12) -0.0001(13) 0.0005(14)
C131 0.051(2) 0.055(2) 0.0336(17) 0.0008(16) -0.0071(15) 0.0057(18)
C132 0.073(3) 0.063(3) 0.0324(18) 0.0087(17) -0.0124(19) -0.003(2)
C133 0.0354(16) 0.0335(15) 0.0265(14) 0.0002(12) -0.0014(12) -0.0031(12)
C134 0.0374(17) 0.0345(16) 0.0306(15) -0.0035(13) 0.0004(13) -0.0023(13)
C135 0.0458(19) 0.0375(17) 0.0316(16) -0.0028(13) 0.0000(14) -0.0063(14)
C136 0.067(3) 0.0356(17) 0.0373(19) -0.0088(15) 0.0034(17) -0.0061(16)
P45 0.0567(6) 0.0348(4) 0.0259(4) -0.0024(3) 0.0071(4) 0.0044(4)
O45 0.073(2) 0.0561(16) 0.0261(13) -0.0036(11) 0.0030(12) 0.0089(14)
O46 0.0619(18) 0.0465(16) 0.0417(15) -0.0046(11) 0.0052(13) 0.0008(12)
O47 0.0680(17) 0.0395(13) 0.0361(14) 0.0020(11) 0.0079(13) 0.0069(13)
O48 0.0687(19) 0.0395(14) 0.0404(15) 0.0007(11) 0.0130(13) -0.0009(12)
P41 0.0489(5) 0.0216(3) 0.0504(5) -0.0056(4) 0.0061(4) 0.0010(3)
O41 0.0467(13) 0.0308(11) 0.0386(13) -0.0060(10) 0.0051(11) -0.0026(9)
O42 0.079(2) 0.0227(12) 0.134(3) -0.0067(18) 0.038(2) -0.0003(13)
O43 0.0573(17) 0.0412(14) 0.0531(16) -0.0147(12) 0.0115(13) 0.0031(13)
O44 0.0579(18) 0.0542(17) 0.0570(18) -0.0086(14) -0.0031(14) 0.0102(14)
P51 0.0706(7) 0.0278(4) 0.0471(5) -0.0079(4) 0.0208(5) -0.0018(4)
O51 0.0708(18) 0.0369(12) 0.0389(13) -0.0035(11) 0.0182(13) 0.0022(12)
O52 0.111(3) 0.0289(13) 0.096(3) -0.0070(16) 0.036(2) -0.0007(15)
O53 0.092(2) 0.0532(17) 0.0478(17) -0.0114(14) 0.0109(16) -0.0189(17)
O54 0.0694(19) 0.0392(14) 0.0534(17) -0.0099(12) 0.0259(15) -0.0064(13)
P55 0.0642(6) 0.0375(5) 0.0265(4) 0.0010(4) -0.0072(4) 0.0020(4)
O55 0.093(3) 0.069(2) 0.0270(14) 0.0012(13) -0.0118(14) -0.0052(17)
O56 0.0560(16) 0.0329(13) 0.0408(14) 0.0052(10) -0.0116(12) -0.0002(11)
O57 0.083(2) 0.0433(15) 0.0462(16) 0.0030(12) 0.0048(15) 0.0124(14)
O58 0.0577(17) 0.0592(17) 0.0360(14) -0.0103(12) 0.0025(12) -0.0043(14)
O201 0.112(7) 0.096(6) 0.067(5) -0.001(4) 0.005(5) 0.023(5)

loop_
_atom_type_symbol
_atom_type_description
_atom_type_scat_dispersion_real
_atom_type_scat_dispersion_imag
_atom_type_scat_source
C C 0.0033 0.0016 'International Tables Vol C Tables 4.2.6.8 and 6.1.1.4'
H H 0.0000 0.0000 'International Tables Vol C Tables 4.2.6.8 and 6.1.1.4'
N N 0.0061 0.0033 'International Tables Vol C Tables 4.2.6.8 and 6.1.1.4'
O O 0.0106 0.0060 'International Tables Vol C Tables 4.2.6.8 and 6.1.1.4'
P P 0.1023 0.0942 'International Tables Vol C Tables 4.2.6.8 and 6.1.1.4'

loop_
_geom_angle_atom_site_label_1
_geom_angle_atom_site_label_2
_geom_angle_atom_site_label_3
_geom_angle
C39 N32 H32 114.5
C39 N32 H32A 120.7
C39 N32 C38 131.0(7)
C39 N32 C47A 118.7(7)
C38 N32 H32 114.5
C47A N32 H32A 120.7
C39 N33 H33 117.0
C39 N33 C40 126.1(3)
C40 N33 H33 117.0
C44 N34 H34 115.8
C46 N34 H34 115.8
C46 N34 C44 128.3(3)
C46 N35 H35 115.8
C46 N35 H35A 116.2
C46 N35 C47 128.4(12)
C47 N35 H35 115.8
C38A N35 H35A 116.2
C38A N35 C46 127.6(14)
O31 C39 N32 123.6(3)
O31 C39 N33 124.0(3)
N32 C39 N33 112.4(3)
C41 C40 N33 124.7(3)
C45 C40 N33 116.8(3)
C45 C40 C41 118.5(3)
C40 C41 H41 120.4
C42 C41 C40 119.1(3)
C42 C41 H41 120.4
C41 C42 H42 118.5
C43 C42 C41 123.1(3)
C43 C42 H42 118.5
C42 C43 H43 120.9
C42 C43 C44 118.2(3)
C44 C43 H43 120.9
N34 C44 C43 123.9(3)
C45 C44 N34 116.1(3)
C45 C44 C43 120.0(3)
C40 C45 H45 119.4
C44 C45 C40 121.1(3)
C44 C45 H45 119.4
O32 C46 N34 125.1(3)
O32 C46 N35 125.2(3)
N35 C46 N34 109.7(3)
C31 N31 H31 126.6
C32 N31 H31 126.6
C32 N31 C31 106.8(14)
N31 C31 C34 108.5(9)
N31 C31 C38 129.8(10)
C38 C31 C34 121.7(9)
N31 C32 H32B 121.8
N31 C32 C33 116(2)
C33 C32 H32B 121.8
C32 C33 H33A 129.3
C34 C33 C32 101.3(12)
C34 C33 H33A 129.3
C31 C34 C33 106.9(9)
C31 C34 C35 119.1(8)
C33 C34 C35 133.9(9)
C34 C35 H35B 120.4
C36 C35 C34 119.3(7)
C36 C35 H35B 120.4
C35 C36 H36 119.1
C35 C36 C37 121.7(8)
C37 C36 H36 119.1
C36 C37 H37 120.5
C38 C37 C36 118.9(10)
C38 C37 H37 120.5
C31 C38 N32 120.6(10)
C37 C38 N32 120.2(11)
C37 C38 C31 119.2(12)
C48 C47 N35 116(2)
C56 C47 N35 120(2)
C56 C47 C48 123.8(18)
C47 C48 H48 122.5
C49 C48 C47 115.0(14)
C49 C48 H48 122.5
C48 C49 H49 118.7
C50 C49 C48 122.5(10)
C50 C49 H49 118.7
C49 C50 H50 120.3
C49 C50 C51 119.4(9)
C51 C50 H50 120.3
C50 C51 C56 119.7(11)
C52 C51 C50 121.9(9)
C52 C51 C56 118.4(10)
C51 C52 H52 119.0
C53 C52 C51 122.0(8)
C53 C52 H52 119.0
C52 C53 H53 120.0
C52 C53 C54 120.0(12)
C54 C53 H53 120.0
C53 C54 H54 121.1
C55 C54 C53 118(2)
C55 C54 H54 121.1
C54 C55 H55 117.3
C54 C55 C56 125(2)
C56 C55 H55 117.3
C47 C56 C51 119.2(15)
C47 C56 C55 124.5(19)
C51 C56 C55 116.3(16)
C31A N31A H31A 127.1
C31A N31A C32A 106(2)
C32A N31A H31A 127.1
N31A C31A C34A 110.3(16)
N31A C31A C38A 128.2(19)
C34A C31A C38A 121.5(17)
N31A C32A H32C 124.4
C33A C32A N31A 111(2)
C33A C32A H32C 124.4
C32A C33A H33B 127.0
C32A C33A C34A 106.0(14)
C34A C33A H33B 127.0
C31A C34A C33A 106.8(12)
C35A C34A C31A 119.1(12)
C35A C34A C33A 134.1(12)
C34A C35A H35C 119.8
C36A C35A C34A 120.4(11)
C36A C35A H35C 119.8
C35A C36A H36A 119.2
C35A C36A C37A 121.6(13)
C37A C36A H36A 119.2
C36A C37A H37A 117.5
C38A C37A C36A 124.9(19)
C38A C37A H37A 117.5
N35 C38A C31A 112(2)
N35 C38A C37A 136(2)
C37A C38A C31A 112(2)
C48A C47A N32 127.4(13)
C48A C47A C56A 118.2(13)
C56A C47A N32 114.4(12)
C47A C48A H48A 119.1
C47A C48A C49A 121.9(13)
C49A C48A H48A 119.1
C48A C49A H49A 119.4
C50A C49A C48A 121.2(10)
C50A C49A H49A 119.4
C49A C50A H50A 120.2
C49A C50A C51A 119.7(9)
C51A C50A H50A 120.2
C50A C51A C56A 118.5(9)
C52A C51A C50A 120.2(10)
C52A C51A C56A 121.3(12)
C51A C52A H52A 119.8
C53A C52A C51A 120.5(11)
C53A C52A H52A 119.8
C52A C53A H53A 116.9
C54A C53A C52A 126.1(18)
C54A C53A H53A 116.9
C53A C54A H54A 122.9
C53A C54A C55A 114(3)
C55A C54A H54A 122.9
C54A C55A H55A 119.6
C56A C55A C54A 120.9(17)
C56A C55A H55A 119.6
C47A C56A C51A 120.4(11)
C55A C56A C47A 122.7(12)
C55A C56A C51A 116.8(11)
C81 N81 C85 111.0(2)
C81 N81 C89 106.8(3)
C81 N81 C93 111.6(3)
C89 N81 C85 110.3(2)
C93 N81 C85 107.0(3)
C93 N81 C89 110.3(2)
N81 C81 H81A 108.2
N81 C81 H81B 108.2
N81 C81 C82 116.4(3)
H81A C81 H81B 107.3
C82 C81 H81A 108.2
C82 C81 H81B 108.2
C81 C82 H82A 109.8
C81 C82 H82B 109.8
C81 C82 C83 109.2(3)
H82A C82 H82B 108.3
C83 C82 H82A 109.8
C83 C82 H82B 109.8
C82 C83 H83A 109.2
C82 C83 H83B 109.2
H83A C83 H83B 107.9
C84 C83 C82 112.2(4)
C84 C83 H83A 109.2
C84 C83 H83B 109.2
C83 C84 H84A 109.5
C83 C84 H84B 109.5
C83 C84 H84C 109.5
H84A C84 H84B 109.5
H84A C84 H84C 109.5
H84B C84 H84C 109.5
N81 C85 H85A 108.6
N81 C85 H85B 108.6
H85A C85 H85B 107.6
C86 C85 N81 114.6(3)
C86 C85 H85A 108.6
C86 C85 H85B 108.6
C85 C86 H86A 109.5
C85 C86 H86B 109.5
C85 C86 C87 110.7(3)
H86A C86 H86B 108.1
C87 C86 H86A 109.5
C87 C86 H86B 109.5
C86 C87 H87A 109.4
C86 C87 H87B 109.4
H87A C87 H87B 108.0
C88 C87 C86 111.3(3)
C88 C87 H87A 109.4
C88 C87 H87B 109.4
C87 C88 H88A 109.5
C87 C88 H88B 109.5
C87 C88 H88C 109.5
H88A C88 H88B 109.5
H88A C88 H88C 109.5
H88B C88 H88C 109.5
N81 C89 H89A 108.2
N81 C89 H89B 108.2
H89A C89 H89B 107.3
C90 C89 N81 116.4(3)
C90 C89 H89A 108.2
C90 C89 H89B 108.2
C89 C90 H90A 109.8
C89 C90 H90B 109.8
H90A C90 H90B 108.3
C91 C90 C89 109.3(3)
C91 C90 H90A 109.8
C91 C90 H90B 109.8
C90 C91 H91A 109.0
C90 C91 H91B 109.0
C90 C91 C92 113.1(4)
H91A C91 H91B 107.8
C92 C91 H91A 109.0
C92 C91 H91B 109.0
C91 C92 H92A 109.5
C91 C92 H92B 109.5
C91 C92 H92C 109.5
H92A C92 H92B 109.5
H92A C92 H92C 109.5
H92B C92 H92C 109.5
N81 C93 H93A 109.3
N81 C93 H93B 109.3
N81 C93 H93C 105.7
N81 C93 H93D 105.7
N81 C93 C94 111.7(5)
H93A C93 H93B 107.9
H93C C93 H93D 106.1
C94 C93 H93A 109.3
C94 C93 H93B 109.3
C94A C93 N81 126.5(10)
C94A C93 H93C 105.7
C94A C93 H93D 105.7
C93 C94 H94A 110.3
C93 C94 H94B 110.3
H94A C94 H94B 108.5
C95 C94 C93 107.3(8)
C95 C94 H94A 110.3
C95 C94 H94B 110.3
C93 C94A H94C 107.9
C93 C94A H94D 107.9
C93 C94A C95A 117.6(17)
H94C C94A H94D 107.2
C95A C94A H94C 107.9
C95A C94A H94D 107.9
C94 C95 H95A 109.2
C94 C95 H95B 109.2
C94 C95 C96 112.0(6)
H95A C95 H95B 107.9
C96 C95 H95A 109.2
C96 C95 H95B 109.2
C95 C96 H96A 109.5
C95 C96 H96B 109.5
C95 C96 H96C 109.5
H96A C96 H96B 109.5
H96A C96 H96C 109.5
H96B C96 H96C 109.5
C94A C95A H95C 109.3
C94A C95A H95D 109.3
C94A C95A C96A 111.6(13)
H95C C95A H95D 108.0
C96A C95A H95C 109.3
C96A C95A H95D 109.3
C95A C96A H96D 109.5
C95A C96A H96E 109.5
C95A C96A H96F 109.5
H96D C96A H96E 109.5
H96D C96A H96F 109.5
H96E C96A H96F 109.5
C61 N61 C65 111.0(3)
C61 N61 C69 106.8(3)
C61 N61 C73 114.5(4)
C61 N61 C73A 101.8(7)
C65 N61 C73A 120.5(6)
C69 N61 C65 110.4(3)
C69 N61 C73A 105.2(7)
C73 N61 C65 101.4(4)
C73 N61 C69 112.6(4)
N61 C61 H61A 108.1
N61 C61 H61B 108.1
N61 C61 C62 116.7(3)
H61A C61 H61B 107.3
C62 C61 H61A 108.1
C62 C61 H61B 108.1
C61 C62 H62A 109.6
C61 C62 H62B 109.6
C61 C62 C63 110.2(3)
H62A C62 H62B 108.1
C63 C62 H62A 109.6
C63 C62 H62B 109.6
C62 C63 H63A 109.4
C62 C63 H63B 109.4
H63A C63 H63B 108.0
C64 C63 C62 111.4(4)
C64 C63 H63A 109.4
C64 C63 H63B 109.4
C63 C64 H64A 109.5
C63 C64 H64B 109.5
C63 C64 H64C 109.5
H64A C64 H64B 109.5
H64A C64 H64C 109.5
H64B C64 H64C 109.5
N61 C65 H65A 108.4
N61 C65 H65B 108.4
H65A C65 H65B 107.4
C66 C65 N61 115.7(3)
C66 C65 H65A 108.4
C66 C65 H65B 108.4
C65 C66 H66A 109.1
C65 C66 H66B 109.1
C65 C66 C67 112.3(4)
H66A C66 H66B 107.9
C67 C66 H66A 109.1
C67 C66 H66B 109.1
C66 C67 H67A 109.2
C66 C67 H67B 109.2
H67A C67 H67B 107.9
C68 C67 C66 111.9(4)
C68 C67 H67A 109.2
C68 C67 H67B 109.2
C67 C68 H68A 109.5
C67 C68 H68B 109.5
C67 C68 H68C 109.5
H68A C68 H68B 109.5
H68A C68 H68C 109.5
H68B C68 H68C 109.5
N61 C69 H69A 108.3
N61 C69 H69B 108.3
N61 C69 C70 116.1(3)
H69A C69 H69B 107.4
C70 C69 H69A 108.3
C70 C69 H69B 108.3
C69 C70 H70A 109.7
C69 C70 H70B 109.7
C69 C70 C71 109.6(4)
H70A C70 H70B 108.2
C71 C70 H70A 109.7
C71 C70 H70B 109.7
C70 C71 H71A 109.3
C70 C71 H71B 109.3
C70 C71 C72 111.8(4)
H71A C71 H71B 107.9
C72 C71 H71A 109.3
C72 C71 H71B 109.3
C71 C72 H72A 109.5
C71 C72 H72B 109.5
C71 C72 H72C 109.5
H72A C72 H72B 109.5
H72A C72 H72C 109.5
H72B C72 H72C 109.5
N61 C73 H73A 108.7
N61 C73 H73B 108.7
H73A C73 H73B 107.6
C74 C73 N61 114.4(6)
C74 C73 H73A 108.7
C74 C73 H73B 108.7
N61 C73A H73C 106.4
N61 C73A H73D 106.4
H73C C73A H73D 106.5
C74A C73A N61 123.7(11)
C74A C73A H73C 106.4
C74A C73A H73D 106.4
C73 C74 H74A 107.3
C73 C74 H74B 107.3
C73 C74 C75 120.2(7)
H74A C74 H74B 106.9
C75 C74 H74A 107.3
C75 C74 H74B 107.3
C73A C74A H74C 108.6
C73A C74A H74D 108.6
H74C C74A H74D 107.5
C75A C74A C73A 114.8(13)
C75A C74A H74C 108.6
C75A C74A H74D 108.6
C74 C75 H75A 109.5
C74 C75 H75B 109.5
H75A C75 H75B 108.1
C76 C75 C74 110.7(7)
C76 C75 H75A 109.5
C76 C75 H75B 109.5
C75 C76 H76A 109.5
C75 C76 H76B 109.5
C75 C76 H76C 109.5
H76A C76 H76B 109.5
H76A C76 H76C 109.5
H76B C76 H76C 109.5
C74A C75A H75C 109.1
C74A C75A H75D 109.1
H75C C75A H75D 107.9
C76A C75A C74A 112.3(14)
C76A C75A H75C 109.1
C76A C75A H75D 109.1
C75A C76A H76D 109.5
C75A C76A H76E 109.5
C75A C76A H76F 109.5
H76D C76A H76E 109.5
H76D C76A H76F 109.5
H76E C76A H76F 109.5
C105 N101 C101 104.5(11)
C105 N101 C113 106.5(3)
C105 N101 C201 114.2(7)
C109 N101 C101 116.7(13)
C109 N101 C105 110.8(3)
C109 N101 C113 110.8(3)
C109 N101 C201 102.3(8)
C113 N101 C101 106.9(10)
C113 N101 C201 112.3(7)
N101 C101 H10A 106.8
N101 C101 H10B 106.8
H10A C101 H10B 106.7
C102 C101 N101 122.0(17)
C102 C101 H10A 106.8
C102 C101 H10B 106.8
C101 C102 H10C 109.6
C101 C102 H10D 109.6
C101 C102 C103 110.2(15)
H10C C102 H10D 108.1
C103 C102 H10C 109.6
C103 C102 H10D 109.6
C102 C103 H10E 110.2
C102 C103 H10F 110.2
C102 C103 C104 107.4(16)
H10E C103 H10F 108.5
C104 C103 H10E 110.2
C104 C103 H10F 110.2
C103 C104 H10G 109.5
C103 C104 H10H 109.5
C103 C104 H10I 109.5
H10G C104 H10H 109.5
H10G C104 H10I 109.5
H10H C104 H10I 109.5
N101 C105 H10J 108.4
N101 C105 H10K 108.4
H10J C105 H10K 107.4
C106 C105 N101 115.6(3)
C106 C105 H10J 108.4
C106 C105 H10K 108.4
C105 C106 H10L 109.9
C105 C106 H10M 109.9
C105 C106 C107 109.1(3)
H10L C106 H10M 108.3
C107 C106 H10L 109.9
C107 C106 H10M 109.9
C106 C107 H10N 109.2
C106 C107 H10O 109.2
H10N C107 H10O 107.9
C108 C107 C106 111.9(4)
C108 C107 H10N 109.2
C108 C107 H10O 109.2
C107 C108 H10P 109.5
C107 C108 H10Q 109.5
C107 C108 H10R 109.5
H10P C108 H10Q 109.5
H10P C108 H10R 109.5
H10Q C108 H10R 109.5
N101 C109 H10S 108.2
N101 C109 H10T 108.2
H10S C109 H10T 107.4
C110 C109 N101 116.2(3)
C110 C109 H10S 108.2
C110 C109 H10T 108.2
C109 C110 H11A 109.4
C109 C110 H11B 109.4
C109 C110 C111 111.1(3)
H11A C110 H11B 108.0
C111 C110 H11A 109.4
C111 C110 H11B 109.4
C110 C111 H11C 109.2
C110 C111 H11D 109.2
H11C C111 H11D 107.9
C112 C111 C110 112.2(3)
C112 C111 H11C 109.2
C112 C111 H11D 109.2
C111 C112 H11E 109.5
C111 C112 H11F 109.5
C111 C112 H11G 109.5
H11E C112 H11F 109.5
H11E C112 H11G 109.5
H11F C112 H11G 109.5
N101 C113 H11H 108.3
N101 C113 H11I 108.3
H11H C113 H11I 107.4
C114 C113 N101 116.0(4)
C114 C113 H11H 108.3
C114 C113 H11I 108.3
C113 C114 H11J 109.5
C113 C114 H11K 109.5
H11J C114 H11K 108.1
C115 C114 C113 110.5(5)
C115 C114 H11J 109.5
C115 C114 H11K 109.5
C114 C115 H11N 109.7
C114 C115 H11O 109.7
C114 C115 H11L 105.6
C114 C115 H11M 105.6
H11N C115 H11O 108.2
H11L C115 H11M 106.1
C117 C115 C114 126.7(7)
C117 C115 H11L 105.6
C117 C115 H11M 105.6
C116 C115 C114 109.7(5)
C116 C115 H11N 109.7
C116 C115 H11O 109.7
C115 C117 H11P 109.5
C115 C117 H11Q 109.5
C115 C117 H11R 109.5
H11P C117 H11Q 109.5
H11P C117 H11R 109.5
H11Q C117 H11R 109.5
C115 C116 H11S 109.5
C115 C116 H11T 109.5
C115 C116 H11U 109.5
H11S C116 H11T 109.5
H11S C116 H11U 109.5
H11T C116 H11U 109.5
N101 C201 H20A 109.2
N101 C201 H20B 109.2
H20A C201 H20B 107.9
C202 C201 N101 112.0(10)
C202 C201 H20A 109.2
C202 C201 H20B 109.2
C201 C202 H20C 109.7
C201 C202 H20D 109.7
C201 C202 C203 109.8(9)
H20C C202 H20D 108.2
C203 C202 H20C 109.7
C203 C202 H20D 109.7
C202 C203 H20E 109.7
C202 C203 H20F 109.7
C202 C203 C204 110.0(10)
H20E C203 H20F 108.2
C204 C203 H20E 109.7
C204 C203 H20F 109.7
C203 C204 H20G 109.5
C203 C204 H20H 109.5
C203 C204 H20I 109.5
H20G C204 H20H 109.5
H20G C204 H20I 109.5
H20H C204 H20I 109.5
C1 N1 H1 124.8
C2 N1 H1 124.8
C2 N1 C1 110.4(3)
C8 N2 H2 116.8
C9 N2 H2 116.8
C9 N2 C8 126.4(3)
C9 N3 H3 116.5
C9 N3 C10 127.1(3)
C10 N3 H3 116.5
C14 N4 H4 116.0
C16 N4 H4 116.0
C16 N4 C14 128.1(3)
C16 N5 H5 115.8
C16 N5 C17 128.3(3)
C17 N5 H5 115.8
N1 C1 C4 108.3(3)
N1 C1 C8 128.5(3)
C4 C1 C8 123.2(4)
N1 C2 H2A 124.5
C3 C2 N1 110.9(3)
C3 C2 H2A 124.5
C2 C3 H3A 127.2
C2 C3 C4 105.5(3)
C4 C3 H3A 127.2
C1 C4 C3 104.8(4)
C5 C4 C1 117.3(4)
C5 C4 C3 137.8(4)
C4 C5 H5A 119.7
C6 C5 C4 120.5(4)
C6 C5 H5A 119.7
C5 C6 H6 119.4
C5 C6 C7 121.3(5)
C7 C6 H6 119.4
C6 C7 H7 120.1
C8 C7 C6 119.9(4)
C8 C7 H7 120.1
N2 C8 C1 117.1(3)
C7 C8 N2 125.2(3)
C7 C8 C1 117.7(3)
O1 C9 N2 124.0(3)
O1 C9 N3 124.1(3)
N3 C9 N2 112.0(3)
C11 C10 N3 124.1(4)
C15 C10 N3 117.3(3)
C15 C10 C11 118.6(4)
C10 C11 H11 120.4
C12 C11 C10 119.2(4)
C12 C11 H11 120.4
C11 C12 H12 118.3
C13 C12 C11 123.3(4)
C13 C12 H12 118.3
C12 C13 H13 121.4
C12 C13 C14 117.3(4)
C14 C13 H13 121.4
N4 C14 C15 116.2(3)
C13 C14 N4 123.5(4)
C13 C14 C15 120.3(4)
C10 C15 C14 121.3(3)
C10 C15 H15 119.4
C14 C15 H15 119.4
O2 C16 N4 124.7(4)
O2 C16 N5 124.9(3)
N5 C16 N4 110.4(3)
N5 C17 C26 117.5(3)
C18 C17 N5 123.7(4)
C18 C17 C26 118.8(4)
C17 C18 H18 119.5
C17 C18 C19 120.9(5)
C19 C18 H18 119.5
C18 C19 H19 118.9
C20 C19 C18 122.2(5)
C20 C19 H19 118.9
C19 C20 H20 120.1
C19 C20 C21 119.8(4)
C21 C20 H20 120.1
C20 C21 C26 119.5(5)
C22 C21 C20 119.9(5)
C22 C21 C26 120.6(5)
C21 C22 H22 120.5
C23 C22 C21 118.9(5)
C23 C22 H22 120.5
C22 C23 H23 118.0
C22 C23 C24 124.0(6)
C24 C23 H23 118.0
C23 C24 H24 119.6
C25 C24 C23 120.9(4)
C25 C24 H24 119.6
C24 C25 H25 120.8
C24 C25 C26 118.3(4)
C26 C25 H25 120.8
C17 C26 C21 118.7(4)
C17 C26 C25 124.2(4)
C25 C26 C21 117.1(4)
C125 N121 C121 110.4(2)
C125 N121 C129 110.1(2)
C129 N121 C121 106.9(2)
C133 N121 C121 110.8(2)
C133 N121 C125 107.9(2)
C133 N121 C129 110.8(2)
N121 C121 H12A 108.4
N121 C121 H12B 108.4
H12A C121 H12B 107.4
C122 C121 N121 115.6(3)
C122 C121 H12A 108.4
C122 C121 H12B 108.4
C121 C122 H12C 109.6
C121 C122 H12D 109.6
C121 C122 C123 110.1(3)
H12C C122 H12D 108.2
C123 C122 H12C 109.6
C123 C122 H12D 109.6
C122 C123 H12E 109.0
C122 C123 H12F 109.0
C122 C123 C124 113.0(3)
H12E C123 H12F 107.8
C124 C123 H12E 109.0
C124 C123 H12F 109.0
C123 C124 H12G 109.5
C123 C124 H12H 109.5
C123 C124 H12I 109.5
H12G C124 H12H 109.5
H12G C124 H12I 109.5
H12H C124 H12I 109.5
N121 C125 H12J 108.6
N121 C125 H12K 108.6
N121 C125 C126 114.6(3)
H12J C125 H12K 107.6
C126 C125 H12J 108.6
C126 C125 H12K 108.6
C125 C126 H12L 109.4
C125 C126 H12M 109.4
C125 C126 C127 111.1(3)
H12L C126 H12M 108.0
C127 C126 H12L 109.4
C127 C126 H12M 109.4
C126 C127 H12N 109.4
C126 C127 H12O 109.4
H12N C127 H12O 108.0
C128 C127 C126 111.3(3)
C128 C127 H12N 109.4
C128 C127 H12O 109.4
C127 C128 H12P 109.5
C127 C128 H12Q 109.5
C127 C128 H12R 109.5
H12P C128 H12Q 109.5
H12P C128 H12R 109.5
H12Q C128 H12R 109.5
N121 C129 H12S 108.6
N121 C129 H12T 108.6
H12S C129 H12T 107.5
C130 C129 N121 114.9(3)
C130 C129 H12S 108.6
C130 C129 H12T 108.6
C129 C130 H13A 109.6
C129 C130 H13B 109.6
H13A C130 H13B 108.1
C131 C130 C129 110.5(3)
C131 C130 H13A 109.6
C131 C130 H13B 109.6
C130 C131 H13C 109.1
C130 C131 H13D 109.1
H13C C131 H13D 107.8
C132 C131 C130 112.5(4)
C132 C131 H13C 109.1
C132 C131 H13D 109.1
C131 C132 H13E 109.5
C131 C132 H13F 109.5
C131 C132 H13G 109.5
H13E C132 H13F 109.5
H13E C132 H13G 109.5
H13F C132 H13G 109.5
N121 C133 H13H 108.3
N121 C133 H13I 108.3
N121 C133 C134 116.1(3)
H13H C133 H13I 107.4
C134 C133 H13H 108.3
C134 C133 H13I 108.3
C133 C134 H13J 109.6
C133 C134 H13K 109.6
C133 C134 C135 110.1(3)
H13J C134 H13K 108.1
C135 C134 H13J 109.6
C135 C134 H13K 109.6
C134 C135 H13L 109.0
C134 C135 H13M 109.0
H13L C135 H13M 107.8
C136 C135 C134 113.0(3)
C136 C135 H13L 109.0
C136 C135 H13M 109.0
C135 C136 H13N 109.5
C135 C136 H13O 109.5
C135 C136 H13P 109.5
H13N C136 H13O 109.5
H13N C136 H13P 109.5
H13O C136 H13P 109.5
O45 P45 O46 117.42(19)
O45 P45 O47 107.69(16)
O45 P45 O48 107.16(17)
O46 P45 O47 108.64(16)
O46 P45 O48 109.19(16)
O48 P45 O47 106.19(17)
P45 O47 H47 109.5
P45 O48 H48B 109.5
O41 P41 O43 108.97(16)
O41 P41 O44 108.21(15)
O42 P41 O41 117.11(17)
O42 P41 O43 106.1(2)
O42 P41 O44 109.3(2)
O43 P41 O44 106.73(18)
P41 O43 H43A 109.5
P41 O44 H44 109.5
O51 P51 O53 107.10(18)
O51 P51 O54 109.58(16)
O52 P51 O51 117.2(2)
O52 P51 O53 107.7(2)
O52 P51 O54 108.43(18)
O54 P51 O53 106.4(2)
P51 O53 H53B 109.5
P51 O54 H54B 109.5
O55 P55 O56 116.8(2)
O55 P55 O57 107.27(19)
O55 P55 O58 107.90(18)
O56 P55 O57 109.85(17)
O56 P55 O58 108.43(15)
O57 P55 O58 106.01(18)
P55 O57 H57 109.5
P55 O58 H58 109.5
H20J O201 H20K 109.5

loop_
_geom_bond_atom_site_label_1
_geom_bond_atom_site_label_2
_geom_bond_distance
O31 C39 1.221(4)
O32 C46 1.214(4)
N32 H32 0.8800
N32 H32A 0.8800
N32 C39 1.370(4)
N32 C38 1.409(15)
N32 C47A 1.454(16)
N33 H33 0.8800
N33 C39 1.375(4)
N33 C40 1.411(4)
N34 H34 0.8800
N34 C44 1.394(4)
N34 C46 1.378(4)
N35 H35 0.8800
N35 H35A 0.8800
N35 C46 1.373(4)
N35 C47 1.47(2)
N35 C38A 1.32(3)
C40 C41 1.404(5)
C40 C45 1.397(4)
C41 H41 0.9500
C41 C42 1.381(5)
C42 H42 0.9500
C42 C43 1.373(5)
C43 H43 0.9500
C43 C44 1.399(5)
C44 C45 1.394(5)
C45 H45 0.9500
N31 H31 0.8800
N31 C31 1.370(9)
N31 C32 1.23(3)
C31 C34 1.400(12)
C31 C38 1.396(15)
C32 H32B 0.9500
C32 C33 1.41(3)
C33 H33A 0.9500
C33 C34 1.406(15)
C34 C35 1.407(11)
C35 H35B 0.9500
C35 C36 1.365(13)
C36 H36 0.9500
C36 C37 1.433(17)
C37 H37 0.9500
C37 C38 1.383(14)
C47 C48 1.45(3)
C47 C56 1.33(3)
C48 H48 0.9500
C48 C49 1.420(18)
C49 H49 0.9500
C49 C50 1.386(13)
C50 H50 0.9500
C50 C51 1.407(12)
C51 C52 1.393(13)
C51 C56 1.432(18)
C52 H52 0.9500
C52 C53 1.379(12)
C53 H53 0.9500
C53 C54 1.44(2)
C54 H54 0.9500
C54 C55 1.30(4)
C55 H55 0.9500
C55 C56 1.44(3)
N31A H31A 0.8800
N31A C31A 1.32(3)
N31A C32A 1.47(3)
C31A C34A 1.43(2)
C31A C38A 1.53(3)
C32A H32C 0.9500
C32A C33A 1.33(3)
C33A H33B 0.9500
C33A C34A 1.444(19)
C34A C35A 1.390(16)
C35A H35C 0.9500
C35A C36A 1.335(16)
C36A H36A 0.9500
C36A C37A 1.44(2)
C37A H37A 0.9500
C37A C38A 1.35(4)
C47A C48A 1.362(18)
C47A C56A 1.430(17)
C48A H48A 0.9500
C48A C49A 1.401(18)
C49A H49A 0.9500
C49A C50A 1.377(15)
C50A H50A 0.9500
C50A C51A 1.409(15)
C51A C52A 1.398(13)
C51A C56A 1.436(16)
C52A H52A 0.9500
C52A C53A 1.35(2)
C53A H53A 0.9500
C53A C54A 1.33(3)
C54A H54A 0.9500
C54A C55A 1.56(3)
C55A H55A 0.9500
C55A C56A 1.400(15)
N81 C81 1.512(4)
N81 C85 1.528(4)
N81 C89 1.524(4)
N81 C93 1.519(4)
C81 H81A 0.9900
C81 H81B 0.9900
C81 C82 1.520(5)
C82 H82A 0.9900
C82 H82B 0.9900
C82 C83 1.530(5)
C83 H83A 0.9900
C83 H83B 0.9900
C83 C84 1.529(5)
C84 H84A 0.9800
C84 H84B 0.9800
C84 H84C 0.9800
C85 H85A 0.9900
C85 H85B 0.9900
C85 C86 1.523(5)
C86 H86A 0.9900
C86 H86B 0.9900
C86 C87 1.530(5)
C87 H87A 0.9900
C87 H87B 0.9900
C87 C88 1.520(5)
C88 H88A 0.9800
C88 H88B 0.9800
C88 H88C 0.9800
C89 H89A 0.9900
C89 H89B 0.9900
C89 C90 1.519(5)
C90 H90A 0.9900
C90 H90B 0.9900
C90 C91 1.515(5)
C91 H91A 0.9900
C91 H91B 0.9900
C91 C92 1.517(5)
C92 H92A 0.9800
C92 H92B 0.9800
C92 H92C 0.9800
C93 H93A 0.9900
C93 H93B 0.9900
C93 H93C 0.9900
C93 H93D 0.9900
C93 C94 1.564(12)
C93 C94A 1.49(2)
C94 H94A 0.9900
C94 H94B 0.9900
C94 C95 1.516(12)
C94A H94C 0.9900
C94A H94D 0.9900
C94A C95A 1.50(3)
C95 H95A 0.9900
C95 H95B 0.9900
C95 C96 1.530(7)
C96 H96A 0.9800
C96 H96B 0.9800
C96 H96C 0.9800
C95A H95C 0.9900
C95A H95D 0.9900
C95A C96A 1.527(15)
C96A H96D 0.9800
C96A H96E 0.9800
C96A H96F 0.9800
N61 C61 1.509(5)
N61 C65 1.523(6)
N61 C69 1.516(5)
N61 C73 1.512(8)
N61 C73A 1.605(15)
C61 H61A 0.9900
C61 H61B 0.9900
C61 C62 1.523(5)
C62 H62A 0.9900
C62 H62B 0.9900
C62 C63 1.530(5)
C63 H63A 0.9900
C63 H63B 0.9900
C63 C64 1.521(6)
C64 H64A 0.9800
C64 H64B 0.9800
C64 H64C 0.9800
C65 H65A 0.9900
C65 H65B 0.9900
C65 C66 1.513(7)
C66 H66A 0.9900
C66 H66B 0.9900
C66 C67 1.520(6)
C67 H67A 0.9900
C67 H67B 0.9900
C67 C68 1.509(8)
C68 H68A 0.9800
C68 H68B 0.9800
C68 H68C 0.9800
C69 H69A 0.9900
C69 H69B 0.9900
C69 C70 1.519(6)
C70 H70A 0.9900
C70 H70B 0.9900
C70 C71 1.519(5)
C71 H71A 0.9900
C71 H71B 0.9900
C71 C72 1.529(6)
C72 H72A 0.9800
C72 H72B 0.9800
C72 H72C 0.9800
C73 H73A 0.9900
C73 H73B 0.9900
C73 C74 1.510(9)
C73A H73C 0.9900
C73A H73D 0.9900
C73A C74A 1.534(19)
C74 H74A 0.9900
C74 H74B 0.9900
C74 C75 1.518(10)
C74A H74C 0.9900
C74A H74D 0.9900
C74A C75A 1.507(16)
C75 H75A 0.9900
C75 H75B 0.9900
C75 C76 1.509(14)
C76 H76A 0.9800
C76 H76B 0.9800
C76 H76C 0.9800
C75A H75C 0.9900
C75A H75D 0.9900
C75A C76A 1.50(2)
C76A H76D 0.9800
C76A H76E 0.9800
C76A H76F 0.9800
N101 C101 1.528(15)
N101 C105 1.525(5)
N101 C109 1.517(5)
N101 C113 1.527(4)
N101 C201 1.529(10)
C101 H10A 0.9900
C101 H10B 0.9900
C101 C102 1.495(17)
C102 H10C 0.9900
C102 H10D 0.9900
C102 C103 1.548(16)
C103 H10E 0.9900
C103 H10F 0.9900
C103 C104 1.61(2)
C104 H10G 0.9800
C104 H10H 0.9800
C104 H10I 0.9800
C105 H10J 0.9900
C105 H10K 0.9900
C105 C106 1.515(5)
C106 H10L 0.9900
C106 H10M 0.9900
C106 C107 1.535(6)
C107 H10N 0.9900
C107 H10O 0.9900
C107 C108 1.524(6)
C108 H10P 0.9800
C108 H10Q 0.9800
C108 H10R 0.9800
C109 H10S 0.9900
C109 H10T 0.9900
C109 C110 1.515(5)
C110 H11A 0.9900
C110 H11B 0.9900
C110 C111 1.531(5)
C111 H11C 0.9900
C111 H11D 0.9900
C111 C112 1.516(5)
C112 H11E 0.9800
C112 H11F 0.9800
C112 H11G 0.9800
C113 H11H 0.9900
C113 H11I 0.9900
C113 C114 1.522(6)
C114 H11J 0.9900
C114 H11K 0.9900
C114 C115 1.518(6)
C115 H11N 0.9900
C115 H11O 0.9900
C115 H11L 0.9900
C115 H11M 0.9900
C115 C117 1.331(10)
C115 C116 1.424(9)
C117 H11P 0.9800
C117 H11Q 0.9800
C117 H11R 0.9800
C116 H11S 0.9800
C116 H11T 0.9800
C116 H11U 0.9800
C201 H20A 0.9900
C201 H20B 0.9900
C201 C202 1.515(11)
C202 H20C 0.9900
C202 H20D 0.9900
C202 C203 1.554(12)
C203 H20E 0.9900
C203 H20F 0.9900
C203 C204 1.568(13)
C204 H20G 0.9800
C204 H20H 0.9800
C204 H20I 0.9800
O1 C9 1.225(4)
O2 C16 1.234(4)
N1 H1 0.8800
N1 C1 1.385(5)
N1 C2 1.362(4)
N2 H2 0.8800
N2 C8 1.394(4)
N2 C9 1.380(4)
N3 H3 0.8800
N3 C9 1.372(5)
N3 C10 1.411(5)
N4 H4 0.8800
N4 C14 1.392(5)
N4 C16 1.374(5)
N5 H5 0.8800
N5 C16 1.370(5)
N5 C17 1.399(5)
C1 C4 1.404(5)
C1 C8 1.423(5)
C2 H2A 0.9500
C2 C3 1.354(6)
C3 H3A 0.9500
C3 C4 1.534(6)
C4 C5 1.396(7)
C5 H5A 0.9500
C5 C6 1.387(8)
C6 H6 0.9500
C6 C7 1.419(6)
C7 H7 0.9500
C7 C8 1.377(5)
C10 C11 1.385(5)
C10 C15 1.370(5)
C11 H11 0.9500
C11 C12 1.382(7)
C12 H12 0.9500
C12 C13 1.365(6)
C13 H13 0.9500
C13 C14 1.383(5)
C14 C15 1.400(5)
C15 H15 0.9500
C17 C18 1.386(6)
C17 C26 1.426(6)
C18 H18 0.9500
C18 C19 1.402(6)
C19 H19 0.9500
C19 C20 1.328(8)
C20 H20 0.9500
C20 C21 1.423(7)
C21 C22 1.376(7)
C21 C26 1.439(6)
C22 H22 0.9500
C22 C23 1.297(7)
C23 H23 0.9500
C23 C24 1.374(6)
C24 H24 0.9500
C24 C25 1.353(6)
C25 H25 0.9500
C25 C26 1.434(6)
N121 C121 1.530(4)
N121 C125 1.521(4)
N121 C129 1.528(4)
N121 C133 1.515(4)
C121 H12A 0.9900
C121 H12B 0.9900
C121 C122 1.513(5)
C122 H12C 0.9900
C122 H12D 0.9900
C122 C123 1.518(5)
C123 H12E 0.9900
C123 H12F 0.9900
C123 C124 1.526(6)
C124 H12G 0.9800
C124 H12H 0.9800
C124 H12I 0.9800
C125 H12J 0.9900
C125 H12K 0.9900
C125 C126 1.526(5)
C126 H12L 0.9900
C126 H12M 0.9900
C126 C127 1.529(5)
C127 H12N 0.9900
C127 H12O 0.9900
C127 C128 1.522(5)
C128 H12P 0.9800
C128 H12Q 0.9800
C128 H12R 0.9800
C129 H12S 0.9900
C129 H12T 0.9900
C129 C130 1.519(5)
C130 H13A 0.9900
C130 H13B 0.9900
C130 C131 1.519(5)
C131 H13C 0.9900
C131 H13D 0.9900
C131 C132 1.513(6)
C132 H13E 0.9800
C132 H13F 0.9800
C132 H13G 0.9800
C133 H13H 0.9900
C133 H13I 0.9900
C133 C134 1.523(5)
C134 H13J 0.9900
C134 H13K 0.9900
C134 C135 1.529(5)
C135 H13L 0.9900
C135 H13M 0.9900
C135 C136 1.520(5)
C136 H13N 0.9800
C136 H13O 0.9800
C136 H13P 0.9800
P45 O45 1.489(3)
P45 O46 1.519(3)
P45 O47 1.575(3)
P45 O48 1.563(3)
O47 H47 0.8400
O48 H48B 0.8400
P41 O41 1.517(3)
P41 O42 1.482(3)
P41 O43 1.575(3)
P41 O44 1.587(3)
O43 H43A 0.8400
O44 H44 0.8400
P51 O51 1.511(3)
P51 O52 1.495(3)
P51 O53 1.578(4)
P51 O54 1.556(3)
O53 H53B 0.8400
O54 H54B 0.8400
P55 O55 1.492(3)
P55 O56 1.527(3)
P55 O57 1.571(3)
P55 O58 1.577(3)
O57 H57 0.8400
O58 H58 0.8400
O201 H20J 0.8695
O201 H20K 0.8698

loop_
_geom_hbond_atom_site_label_D
_geom_hbond_atom_site_label_H
_geom_hbond_atom_site_label_A
_geom_hbond_distance_DH
_geom_hbond_distance_HA
_geom_hbond_distance_DA
_geom_hbond_angle_DHA
_geom_hbond_site_symmetry_A
N32 H32A O42 0.88 1.92 2.758(4) 159.4 2_664
N33 H33 O42 0.88 2.31 3.070(6) 145.3 2_664
N34 H34 O55 0.88 1.97 2.795(4) 155.7 .
N35 H35A O55 0.88 1.93 2.771(4) 158.2 .
N31 H31 O42 0.88 2.23 3.034(13) 152.3 2_664
N31A H31A O55 0.88 2.24 3.07(2) 157.3 .
N1 H1 O52 0.88 1.99 2.832(5) 161.1 .
N2 H2 O52 0.88 1.91 2.787(4) 175.5 .
N3 H3 O52 0.88 2.54 3.305(5) 145.2 .
N4 H4 O45 0.88 1.97 2.779(4) 152.1 .
N5 H5 O45 0.88 2.01 2.833(4) 154.6 .
O47 H47 O51 0.84 1.85 2.624(4) 152.2 .
O43 H43A O56 0.84 1.80 2.605(4) 160.3 2_665
O44 H44 O46 0.84 1.82 2.643(4) 165.7 .
O53 H53B O46 0.84 1.80 2.636(4) 171.2 .
O54 H54B O56 0.84 1.77 2.602(4) 171.4 2_665
O57 H57 O51 0.84 1.79 2.615(4) 168.7 2_664
O58 H58 O41 0.84 1.81 2.620(4) 162.8 2_664
O201 H20J O42 0.87 2.52 3.316(10) 153.4 .
O201 H20J O44 0.87 2.11 2.840(10) 141.5 .
O201 H20K O48 0.87 2.40 2.974(9) 123.8 .

loop_
_geom_torsion_atom_site_label_1
_geom_torsion_atom_site_label_2
_geom_torsion_atom_site_label_3
_geom_torsion_atom_site_label_4
_geom_torsion
N32 C47A C48A C49A -178.9(19)
N32 C47A C56A C51A -179.2(14)
N32 C47A C56A C55A -3(3)
N33 C40 C41 C42 -177.9(4)
N33 C40 C45 C44 176.4(3)
N34 C44 C45 C40 -174.8(3)
N35 C47 C48 C49 -176.2(19)
N35 C47 C56 C51 178.7(18)
N35 C47 C56 C55 -4(4)
C39 N32 C38 C31 -159.4(10)
C39 N32 C38 C37 24(2)
C39 N32 C47A C48A 20(3)
C39 N32 C47A C56A -158.6(12)
C39 N33 C40 C41 5.0(6)
C39 N33 C40 C45 -174.6(3)
C40 N33 C39 O31 0.8(6)
C40 N33 C39 N32 -178.3(3)
C40 C41 C42 C43 0.3(7)
C41 C40 C45 C44 -3.1(5)
C41 C42 C43 C44 -0.7(6)
C42 C43 C44 N34 176.5(4)
C42 C43 C44 C45 -0.8(5)
C43 C44 C45 C40 2.7(5)
C44 N34 C46 O32 5.3(6)
C44 N34 C46 N35 -176.3(4)
C45 C40 C41 C42 1.6(6)
C46 N34 C44 C43 5.6(6)
C46 N34 C44 C45 -177.0(3)
C46 N35 C47 C48 -22(3)
C46 N35 C47 C56 166.1(18)
C46 N35 C38A C31A 164.9(14)
C46 N35 C38A C37A -10(4)
N31 C31 C34 C33 -0.8(13)
N31 C31 C34 C35 -178.4(8)
N31 C31 C38 N32 1(3)
N31 C31 C38 C37 177.3(14)
N31 C32 C33 C34 2(3)
C31 N31 C32 C33 -2(3)
C31 C34 C35 C36 0.0(12)
C32 N31 C31 C34 2(2)
C32 N31 C31 C38 -179(2)
C32 C33 C34 C31 -0.4(19)
C32 C33 C34 C35 176.7(16)
C33 C34 C35 C36 -176.8(12)
C34 C31 C38 N32 -179.5(13)
C34 C31 C38 C37 -3(2)
C34 C35 C36 C37 -0.7(14)
C35 C36 C37 C38 0(2)
C36 C37 C38 N32 178.7(15)
C36 C37 C38 C31 2(2)
C38 N32 C39 O31 -4.3(12)
C38 N32 C39 N33 174.8(11)
C38 C31 C34 C33 179.5(14)
C38 C31 C34 C35 1.9(16)
C47 N35 C46 O32 10.9(17)
C47 N35 C46 N34 -167.5(16)
C47 C48 C49 C50 1(3)
C48 C47 C56 C51 7(4)
C48 C47 C56 C55 -175(3)
C48 C49 C50 C51 0(2)
C49 C50 C51 C52 -178.4(11)
C49 C50 C51 C56 3.0(19)
C50 C51 C52 C53 -177.5(10)
C50 C51 C56 C47 -6(3)
C50 C51 C56 C55 175.9(19)
C51 C52 C53 C54 1.9(19)
C52 C51 C56 C47 175(2)
C52 C51 C56 C55 -3(3)
C52 C53 C54 C55 -3(4)
C53 C54 C55 C56 2(5)
C54 C55 C56 C47 -176(4)
C54 C55 C56 C51 1(5)
C56 C47 C48 C49 -5(4)
C56 C51 C52 C53 1.1(17)
N31A C31A C34A C33A -1(3)
N31A C31A C34A C35A 177.7(19)
N31A C31A C38A N35 2(4)
N31A C31A C38A C37A 178(3)
N31A C32A C33A C34A 0(3)
C31A N31A C32A C33A -1(4)
C31A C34A C35A C36A 3(2)
C32A N31A C31A C34A 1(3)
C32A N31A C31A C38A -180(3)
C32A C33A C34A C31A 1(2)
C32A C33A C34A C35A -178(2)
C33A C34A C35A C36A -178.7(16)
C34A C31A C38A N35 -178.4(19)
C34A C31A C38A C37A -3(4)
C34A C35A C36A C37A 0(2)
C35A C36A C37A C38A -5(4)
C36A C37A C38A N35 -179(3)
C36A C37A C38A C31A 6(4)
C38A N35 C46 O32 7.4(17)
C38A N35 C46 N34 -171.0(16)
C38A C31A C34A C33A 179(2)
C38A C31A C34A C35A -2(3)
C47A N32 C39 O31 3.1(12)
C47A N32 C39 N33 -177.8(11)
C47A C48A C49A C50A 0(3)
C48A C47A C56A C51A 2(3)
C48A C47A C56A C55A 177.9(17)
C48A C49A C50A C51A -1.7(18)
C49A C50A C51A C52A -176.4(9)
C49A C50A C51A C56A 3.4(15)
C50A C51A C52A C53A 176.6(14)
C50A C51A C56A C47A -3.5(19)
C50A C51A C56A C55A -179.7(11)
C51A C52A C53A C54A 5(3)
C52A C51A C56A C47A 176.3(14)
C52A C51A C56A C55A 0.1(17)
C52A C53A C54A C55A -3(4)
C53A C54A C55A C56A 0(4)
C54A C55A C56A C47A -175(2)
C54A C55A C56A C51A 2(3)
C56A C47A C48A C49A 0(3)
C56A C51A C52A C53A -3.2(18)
N81 C81 C82 C83 -163.4(3)
N81 C85 C86 C87 -177.4(3)
N81 C89 C90 C91 -175.1(3)
N81 C93 C94 C95 -173.7(6)
N81 C93 C94A C95A -78(2)
C81 N81 C85 C86 -63.0(4)
C81 N81 C89 C90 179.9(3)
C81 N81 C93 C94 58.3(7)
C81 N81 C93 C94A 65.6(13)
C81 C82 C83 C84 -172.9(3)
C85 N81 C81 C82 -58.8(4)
C85 N81 C89 C90 59.2(4)
C85 N81 C93 C94 179.9(6)
C85 N81 C93 C94A -172.8(13)
C85 C86 C87 C88 179.9(3)
C89 N81 C81 C82 -179.0(3)
C89 N81 C85 C86 55.2(4)
C89 N81 C93 C94 -60.2(7)
C89 N81 C93 C94A -52.9(13)
C89 C90 C91 C92 -177.2(3)
C93 N81 C81 C82 60.4(4)
C93 N81 C85 C86 175.1(3)
C93 N81 C89 C90 -58.7(4)
C93 C94 C95 C96 -176.7(6)
C93 C94A C95A C96A -174.8(15)
N61 C61 C62 C63 175.8(4)
N61 C65 C66 C67 -176.9(3)
N61 C69 C70 C71 -176.2(4)
N61 C73 C74 C75 -71.5(9)
N61 C73A C74A C75A 164.4(12)
C61 N61 C65 C66 64.3(4)
C61 N61 C69 C70 -177.3(4)
C61 N61 C73 C74 -47.7(8)
C61 N61 C73A C74A -63.9(14)
C61 C62 C63 C64 -179.3(4)
C65 N61 C61 C62 59.1(5)
C65 N61 C69 C70 -56.4(5)
C65 N61 C73 C74 -167.4(6)
C65 N61 C73A C74A 172.8(11)
C65 C66 C67 C68 -175.7(4)
C69 N61 C61 C62 179.5(4)
C69 N61 C65 C66 -54.0(4)
C69 N61 C73 C74 74.6(8)
C69 N61 C73A C74A 47.4(15)
C69 C70 C71 C72 -177.2(4)
C73 N61 C61 C62 -55.1(6)
C73 N61 C65 C66 -173.6(5)
C73 N61 C69 C70 56.2(6)
C73 C74 C75 C76 -166.7(7)
C73A N61 C61 C62 -70.4(7)
C73A N61 C65 C66 -176.9(8)
C73A N61 C69 C70 75.0(7)
C73A C74A C75A C76A 177.0(13)
N101 C101 C102 C103 176(2)
N101 C105 C106 C107 -179.0(3)
N101 C109 C110 C111 178.8(3)
N101 C113 C114 C115 176.1(3)
N101 C201 C202 C203 173.1(13)
C101 N101 C105 C106 -63.9(12)
C101 N101 C109 C110 178.8(11)
C101 N101 C113 C114 67.3(13)
C101 C102 C103 C104 174(2)
C105 N101 C101 C102 -60(2)
C105 N101 C109 C110 59.4(4)
C105 N101 C113 C114 178.6(3)
C105 N101 C201 C202 -62.8(13)
C105 C106 C107 C108 -176.1(3)
C109 N101 C101 C102 177.4(17)
C109 N101 C105 C106 62.6(4)
C109 N101 C113 C114 -60.9(4)
C109 N101 C201 C202 177.5(10)
C109 C110 C111 C112 -178.6(3)
C113 N101 C101 C102 53(2)
C113 N101 C105 C106 -176.8(3)
C113 N101 C109 C110 -58.6(4)
C113 N101 C201 C202 58.7(13)
C113 C114 C115 C117 161.3(7)
C113 C114 C115 C116 82.7(6)
C201 N101 C105 C106 -52.2(9)
C201 N101 C109 C110 -178.5(7)
C201 N101 C113 C114 52.8(9)
C201 C202 C203 C204 179.4(12)
N1 C1 C4 C3 -0.1(4)
N1 C1 C4 C5 178.0(4)
N1 C1 C8 N2 0.1(5)
N1 C1 C8 C7 -179.1(3)
N1 C2 C3 C4 -0.9(4)
N3 C10 C11 C12 -179.8(6)
N3 C10 C15 C14 178.6(4)
N4 C14 C15 C10 -176.0(4)
N5 C17 C18 C19 -179.4(4)
N5 C17 C26 C21 179.5(4)
N5 C17 C26 C25 -0.7(6)
C1 N1 C2 C3 0.9(4)
C1 C4 C5 C6 1.6(7)
C2 N1 C1 C4 -0.4(4)
C2 N1 C1 C8 -178.9(3)
C2 C3 C4 C1 0.6(4)
C2 C3 C4 C5 -176.9(5)
C3 C4 C5 C6 178.9(5)
C4 C1 C8 N2 -178.1(3)
C4 C1 C8 C7 2.7(5)
C4 C5 C6 C7 0.9(8)
C5 C6 C7 C8 -1.7(8)
C6 C7 C8 N2 -179.2(4)
C6 C7 C8 C1 -0.1(6)
C8 N2 C9 O1 1.3(6)
C8 N2 C9 N3 -179.5(3)
C8 C1 C4 C3 178.4(3)
C8 C1 C4 C5 -3.5(6)
C9 N2 C8 C1 176.5(3)
C9 N2 C8 C7 -4.4(6)
C9 N3 C10 C11 -5.2(8)
C9 N3 C10 C15 175.8(4)
C10 N3 C9 O1 -3.6(7)
C10 N3 C9 N2 177.3(4)
C10 C11 C12 C13 1.6(11)
C11 C10 C15 C14 -0.5(7)
C11 C12 C13 C14 -1.0(10)
C12 C13 C14 N4 176.6(5)
C12 C13 C14 C15 -0.3(8)
C13 C14 C15 C10 1.1(7)
C14 N4 C16 O2 8.0(6)
C14 N4 C16 N5 -171.7(4)
C15 C10 C11 C12 -0.8(9)
C16 N4 C14 C13 12.4(7)
C16 N4 C14 C15 -170.5(4)
C16 N5 C17 C18 5.4(6)
C16 N5 C17 C26 -174.1(4)
C17 N5 C16 O2 -1.6(7)
C17 N5 C16 N4 178.1(4)
C17 C18 C19 C20 0.1(8)
C18 C17 C26 C21 -0.1(6)
C18 C17 C26 C25 179.7(4)
C18 C19 C20 C21 -0.4(8)
C19 C20 C21 C22 179.2(5)
C19 C20 C21 C26 0.4(7)
C20 C21 C22 C23 177.6(5)
C20 C21 C26 C17 -0.2(6)
C20 C21 C26 C25 180.0(4)
C21 C22 C23 C24 3.3(9)
C22 C21 C26 C17 -178.9(4)
C22 C21 C26 C25 1.3(7)
C22 C23 C24 C25 -0.4(9)
C23 C24 C25 C26 -2.1(7)
C24 C25 C26 C17 -178.2(4)
C24 C25 C26 C21 1.6(6)
C26 C17 C18 C19 0.1(6)
C26 C21 C22 C23 -3.7(8)
N121 C121 C122 C123 -177.6(3)
N121 C125 C126 C127 -178.7(3)
N121 C129 C130 C131 -167.6(3)
N121 C133 C134 C135 178.4(3)
C121 N121 C125 C126 55.5(3)
C121 N121 C129 C130 -177.7(3)
C121 N121 C133 C134 -66.3(3)
C121 C122 C123 C124 177.0(3)
C125 N121 C121 C122 53.7(4)
C125 N121 C129 C130 -57.8(3)
C125 N121 C133 C134 172.8(3)
C125 C126 C127 C128 -179.1(3)
C129 N121 C121 C122 173.5(3)
C129 N121 C125 C126 -62.4(3)
C129 N121 C133 C134 52.2(3)
C129 C130 C131 C132 -179.8(3)
C133 N121 C121 C122 -65.8(3)
C133 N121 C125 C126 176.6(3)
C133 N121 C129 C130 61.5(3)
C133 C134 C135 C136 -179.9(3)
